data_7249414
loop_
_publ_author_name
'Chen, Zhe-Hong'
'Zhang, Xiao-Yue'
'Li, Da-Huan'
'Li, Xin-Xiong'
'Sun, Yan-Qiong'
'Sun, Cai'
'Zheng, Shou-Tian'

_publ_section_title
;
 Organic--inorganic hybrid Co-containing polyoxotungstate as an oxygen
 evolution catalyst
;
_journal_issue 41
_journal_name_full CrystEngComm
_journal_page_first 5840
_journal_page_last 5844
_journal_paper_doi 10.1039/D4CE00873A
_journal_volume 26
_journal_year 2024
_chemical_formula_moiety 'C10 H11 Ge K2 N2 O42 W9.001 Zn2, C10 H18 N2 O7 Zn, C5 H4 N O, 0.5(H6 O3 Zn), 2(H2 O)'
_chemical_formula_sum 'C25 H42.5 Ge K2 N5 O53.5 W9 Zn3.5'
_chemical_formula_weight 3303.37
_space_group_crystal_system triclinic
_space_group_IT_number 2
_space_group_name_Hall '-P 1'
_space_group_name_H-M_alt 'P -1'
_atom_sites_solution_hydrogens mixed
_audit_creation_date 2024-02-24
_audit_creation_method
;
Olex2 1.5
(compiled 2021.08.20 svn.r13c46975 for OlexSys, GUI svn.r6396)
;
_audit_update_record
;
2024-05-14 deposited with the CCDC.	2024-10-01 downloaded from the CCDC.
;
_cell_angle_alpha 67.382(4)
_cell_angle_beta 76.551(3)
_cell_angle_gamma 87.841(2)
_cell_formula_units_Z 2
_cell_length_a 11.7109(3)
_cell_length_b 15.5844(6)
_cell_length_c 19.2261(8)
_cell_measurement_reflns_used 19127
_cell_measurement_temperature 293(2)
_cell_measurement_theta_max 29.3940
_cell_measurement_theta_min 1.7880
_cell_volume 3145.0(2)
_computing_molecular_graphics 'Olex2 1.5 (Dolomanov et al., 2009)'
_computing_publication_material 'Olex2 1.5 (Dolomanov et al., 2009)'
_computing_structure_refinement 'SHELXL 2018/3 (Sheldrick, 2015)'
_computing_structure_solution 'SHELXT 2018/2 (Sheldrick, 2018)'
_diffrn_ambient_temperature 293(2)
_diffrn_measured_fraction_theta_full 0.997
_diffrn_measured_fraction_theta_max 0.997
_diffrn_measurement_device_type 'multiwire proportional'
_diffrn_measurement_method 'phi and omega scans'
_diffrn_radiation_monochromator graphite
_diffrn_radiation_type MoK\a
_diffrn_radiation_wavelength 0.71073
_diffrn_reflns_av_R_equivalents 0.0614
_diffrn_reflns_av_unetI/netI 0.0688
_diffrn_reflns_Laue_measured_fraction_full 0.997
_diffrn_reflns_Laue_measured_fraction_max 0.997
_diffrn_reflns_limit_h_max 13
_diffrn_reflns_limit_h_min -13
_diffrn_reflns_limit_k_max 18
_diffrn_reflns_limit_k_min -18
_diffrn_reflns_limit_l_max 22
_diffrn_reflns_limit_l_min -22
_diffrn_reflns_number 31183
_diffrn_reflns_point_group_measured_fraction_full 0.997
_diffrn_reflns_point_group_measured_fraction_max 0.997
_diffrn_reflns_theta_full 25.027
_diffrn_reflns_theta_max 25.027
_diffrn_reflns_theta_min 1.791
_exptl_absorpt_coefficient_mu 18.413
_exptl_absorpt_correction_type none
_exptl_crystal_colour colourless
_exptl_crystal_density_diffrn 3.488
_exptl_crystal_description plate
_exptl_crystal_F_000 2993
_exptl_crystal_size_max 1.5
_exptl_crystal_size_mid 1
_exptl_crystal_size_min 0.2
_refine_diff_density_max 3.930
_refine_diff_density_min -3.152
_refine_diff_density_rms 0.491
_refine_ls_extinction_method none
_refine_ls_goodness_of_fit_ref 1.070
_refine_ls_hydrogen_treatment constr
_refine_ls_matrix_type full
_refine_ls_number_parameters 930
_refine_ls_number_reflns 11072
_refine_ls_number_restraints 169
_refine_ls_restrained_S_all 1.073
_refine_ls_R_factor_all 0.0875
_refine_ls_R_factor_gt 0.0620
_refine_ls_shift/su_max 0.004
_refine_ls_shift/su_mean 0.000
_refine_ls_structure_factor_coef Fsqd
_refine_ls_weighting_details 'w=1/[\s^2^(Fo^2^)+(0.1374P)^2^] where P=(Fo^2^+2Fc^2^)/3'
_refine_ls_weighting_scheme calc
_refine_ls_wR_factor_gt 0.1792
_refine_ls_wR_factor_ref 0.2039
_reflns_Friedel_coverage 0.000
_reflns_number_gt 8084
_reflns_number_total 11072
_reflns_threshold_expression 'I > 2\s(I)'
_cod_data_source_file d4ce00873a2.cif
_cod_data_source_block a_sq
_cod_depositor_comments 'Adding full bibliography for 7249413--7249414.cif.'
_cod_original_formula_sum 'C25 H42.50 Ge K2 N5 O53.50 W9 Zn3.50'
_cod_database_code 7249414
_shelx_shelxl_version_number 2018/3
_shelx_space_group_comment
;
The symmetry employed for this shelxl refinement is uniquely defined
by the following loop, which should always be used as a source of
symmetry information in preference to the above space-group names.
They are only intended as comments.
;
_olex2_refinement_description
;
1. Fixed Uiso
 At 1.2 times of:
  All C(H) groups
 At 1.5 times of:
  All O(H,H) groups
2. Uiso/Uaniso restraints and constraints
W12: within 2A with sigma of 0.02 and sigma for terminal atoms of 0.04 within 2A
Uanis(O52) \\sim Ueq, Uanis(O55) \\sim Ueq: with sigma of 0.005 and sigma for
terminal atoms of 0.0025
Uanis(O31) \\sim Ueq, Uanis(O37) \\sim Ueq, Uanis(O2) \\sim Ueq: with sigma of
0.005 and sigma for terminal atoms of 0.0025
Uanis(O8) \\sim Ueq, Uanis(O35) \\sim Ueq, Uanis(O39) \\sim Ueq: with sigma of
0.005 and sigma for terminal atoms of 0.0025
Uanis(O18) \\sim Ueq: with sigma of 0.005 and sigma for terminal atoms of 0.0025
Uanis(C24) \\sim Ueq, Uanis(C14) \\sim Ueq: with sigma of 0.005 and sigma for
terminal atoms of 0.0025
Uanis(O20) \\sim Ueq, Uanis(O40) \\sim Ueq: with sigma of 0.05 and sigma for
terminal atoms of 0.025
Uanis(O20) \\sim Ueq: with sigma of 0.002 and sigma for terminal atoms of 0.001
Uanis(C22) \\sim Ueq, Uanis(C15) \\sim Ueq: with sigma of 0.005 and sigma for
terminal atoms of 0.0025
Uanis(N3) \\sim Ueq: with sigma of 0.005 and sigma for terminal atoms of 0.0025
Uanis(W7) \\sim Ueq: with sigma of 0.001 and sigma for terminal atoms of 0.0005
Uanis(W7A) \\sim Ueq: with sigma of 0.001 and sigma for terminal atoms of 0.0005
Uanis(O43) \\sim Ueq, Uanis(O42) \\sim Ueq, Uanis(O21) \\sim Ueq: with sigma of
0.005 and sigma for terminal atoms of 0.0025
Uanis(O22) \\sim Ueq: with sigma of 0.005 and sigma for terminal atoms of 0.0025
Uanis(O13) \\sim Ueq: with sigma of 0.01 and sigma for terminal atoms of 0.005
Uanis(O3) \\sim Ueq: with sigma of 0.005 and sigma for terminal atoms of 0.0025
Uanis(C8) \\sim Ueq: with sigma of 0.01 and sigma for terminal atoms of 0.005
Uanis(C16) \\sim Ueq: with sigma of 0.001 and sigma for terminal atoms of 0.002
Uanis(O21) \\sim Ueq: with sigma of 0.001 and sigma for terminal atoms of 0.002
Uanis(O38) \\sim Ueq: with sigma of 0.01 and sigma for terminal atoms of 0.02
Uanis(O54) \\sim Ueq: with sigma of 0.01 and sigma for terminal atoms of 0.02
3. Others
 1*[Sof(W10)+Sof(W12)]+1*[Sof(W1)+Sof(W2)]=1 with esd of 0.001
 Sof(W10)=Sof(W12)=FVAR(1)
 Sof(W1)=Sof(W2)=FVAR(2)
 Fixed Sof: W7(0.93) W7A(0.07) W8(0.63) W8A(0.37) O43(0.5) H43A(0.5) H43B(0.5)
 O41(0.5) H41A(0.5) H41B(0.5) O42(0.5) H42A(0.5) H42B(0.5)
4.a Riding coordinates:
 O53(H53A,H53B), O55(H55A,H55B)
4.b Rotating group:
 O52(H52A,H52B), O35(H35A,H35B), O37(H37A,H37B), O36(H36A,H36B), O39(H39A,
 H39B), O40(H40A,H40B), O41(H41A,H41B), O42(H42A,H42B), O54(H54A,H54B)
4.c Aromatic/amide H refined with riding coordinates:
 C2(H2), C5(H5), C10(H10), C1(H1), C9(H9), C12(H12), C15(H15), C14(H14),
 C20(H20), C19(H19), C18(H18), C17(H17), C8(H8), C4(H4), C7(H7), C25(H25),
 C24(H24), C22(H22), C21(H21)
4.d Fitted hexagon refined as free rotating group:
 C13(C12,C11,N3,C15,C14), C16(C20,C19,N4,C18,C17)
4.e X=CH2 refined with riding coordinates:
 O43(H43A,H43B)
;
_smtbx_masks_void_probe_radius 1.2
_smtbx_masks_void_truncation_radius 1.2
_olex2_submission_special_instructions 'No special instructions were received'

loop_
_space_group_symop_operation_xyz
'x, y, z'
'-x, -y, -z'

loop_
_atom_site_label
_atom_site_type_symbol
_atom_site_fract_x
_atom_site_fract_y
_atom_site_fract_z
_atom_site_U_iso_or_equiv
_atom_site_adp_type
_atom_site_occupancy
_atom_site_site_symmetry_order
_atom_site_calc_flag
_atom_site_refinement_flags_posn
_atom_site_refinement_flags_adp
_atom_site_refinement_flags_occupancy
_atom_site_disorder_assembly
_atom_site_disorder_group
W6 W 0.60231(6) 0.22112(5) 0.67463(4) 0.0249(2) Uani 1 1 d . . . . .
W1 W 0.7912(5) 0.4067(5) 0.5778(4) 0.0179(7) Uani 0.75(2) 1 d . . P A 2
W5 W 0.29828(6) 0.24562(5) 0.77832(4) 0.0270(2) Uani 1 1 d . . . . .
W2 W 0.7044(5) 0.6419(4) 0.5715(3) 0.0203(7) Uani 0.75(2) 1 d . . P A 2
W7 W 0.71115(10) 0.32018(7) 0.77455(6) 0.0258(3) Uani 0.93 1 d . U P A 1
W7A W 0.6741(10) 0.3306(8) 0.7917(6) 0.007(3) Uani 0.07 1 d . U P A 2
W4 W 0.21797(7) 0.46040(6) 0.76080(4) 0.0315(2) Uani 1 1 d . . . . .
W8 W 0.6267(7) 0.5538(6) 0.7677(3) 0.0246(8) Uani 0.63 1 d . . P A 1
W8A W 0.6018(13) 0.5574(10) 0.7689(7) 0.044(3) Uani 0.37 1 d . . P A .
W9 W 0.40566(7) 0.35082(5) 0.87312(4) 0.0315(2) Uani 1 1 d . . . . .
W3 W 0.42693(7) 0.66543(5) 0.65960(4) 0.0328(2) Uani 1 1 d . . . . .
Ge1 Ge 0.50187(15) 0.44331(12) 0.66266(10) 0.0208(4) Uani 1 1 d . . . . .
Zn3 Zn 0.75154(18) 0.83480(15) 0.77381(12) 0.0299(5) Uani 1 1 d . . . . .
O5 O 0.3019(9) 0.2928(8) 0.6673(6) 0.021(3) Uani 1 1 d . . . . .
O3 O 0.3855(10) 0.6515(7) 0.5817(6) 0.019(2) Uani 1 1 d . U . . .
O27 O 0.5531(10) 0.3041(8) 0.8395(6) 0.022(3) Uani 1 1 d . . . . .
O24 O 0.6796(10) 0.2131(7) 0.7583(6) 0.022(3) Uani 1 1 d . . . . .
O51 O 0.1108(11) 0.3895(10) 0.5948(8) 0.046(4) Uani 1 1 d . . . . .
O23 O 0.3351(11) 0.2394(7) 0.8707(6) 0.023(3) Uani 1 1 d . . . . .
O16 O 0.4556(9) 0.2107(8) 0.7457(6) 0.021(3) Uani 1 1 d . . . . .
O4 O 0.2205(10) 0.4840(9) 0.6637(6) 0.033(3) Uani 1 1 d . . . . .
O32 O 0.5493(10) 0.5480(8) 0.6667(6) 0.025(3) Uani 1 1 d . . . . .
O1 O 0.7018(9) 0.4459(8) 0.5100(6) 0.022(3) Uani 1 1 d . . . . .
O19 O 0.8307(10) 0.3620(9) 0.6844(7) 0.030(3) Uani 1 1 d . . . . .
O14 O 0.1787(10) 0.3241(8) 0.7879(7) 0.027(3) Uani 1 1 d . . . . .
O8 O 0.7836(10) 0.5290(9) 0.5867(7) 0.030(3) Uani 1 1 d . U . . .
O20 O 0.7292(11) 0.6268(9) 0.6769(7) 0.034(3) Uani 1 1 d . U . . .
O18 O 0.7538(10) 0.2775(8) 0.6069(6) 0.027(3) Uani 1 1 d . U . . .
O7 O 0.9309(10) 0.4135(8) 0.5223(7) 0.029(3) Uani 1 1 d . . . . .
O33 O 0.3888(11) 0.3902(8) 0.7446(6) 0.026(3) Uani 1 1 d . . . . .
O21 O 0.5095(10) 0.6487(8) 0.7468(7) 0.026(3) Uani 1 1 d . U . . .
O10 O 0.5813(11) 0.7207(9) 0.5926(7) 0.036(3) Uani 1 1 d . . . . .
O22 O 0.2620(12) 0.4087(10) 0.8667(7) 0.039(3) Uani 1 1 d . U . . .
O38 O 0.6762(10) 0.8914(7) 0.8519(6) 0.021(3) Uani 1 1 d . U . . .
O17 O 0.6200(11) 0.1068(8) 0.6827(7) 0.035(3) Uani 1 1 d . . . . .
O6 O 0.5302(10) 0.2739(8) 0.5947(6) 0.025(3) Uani 1 1 d . . . . .
O12 O 0.3154(12) 0.5671(9) 0.7371(7) 0.035(3) Uani 1 1 d . . . . .
O26 O 0.4885(12) 0.4688(9) 0.8346(7) 0.039(3) Uani 1 1 d . . . . .
O13 O 0.0777(12) 0.4914(10) 0.7952(7) 0.040(3) Uani 1 1 d . U . . .
O15 O 0.2201(10) 0.1409(9) 0.8134(6) 0.035(3) Uani 1 1 d . . . . .
O25 O 0.7020(11) 0.4479(9) 0.7662(7) 0.038(3) Uani 1 1 d . . . . .
O30 O 0.3910(12) 0.3139(9) 0.9721(7) 0.038(3) Uani 1 1 d . . . . .
O9 O 0.8180(12) 0.7233(9) 0.5143(7) 0.036(3) Uani 1 1 d . . . . .
O34 O 0.6169(9) 0.3690(9) 0.6707(7) 0.030(3) Uani 1 1 d . . . . .
O29 O 0.6769(13) 0.5781(9) 0.8345(7) 0.043(4) Uani 1 1 d . . . . .
N1 N 0.7306(12) 0.9380(10) 0.8800(7) 0.022(3) Uani 1 1 d . . . . .
O28 O 0.7903(13) 0.2763(10) 0.8431(8) 0.046(4) Uani 1 1 d . . . . .
O11 O 0.3557(13) 0.7614(11) 0.6637(8) 0.056(5) Uani 1 1 d . . . . .
O47 O 0.3838(13) 0.8455(11) 0.8477(10) 0.053(4) Uani 1 1 d . . . . .
O44 O 1.0578(14) 1.2341(11) 1.0689(8) 0.051(4) Uani 1 1 d . . . . .
O46 O 0.1402(12) 0.9921(11) 0.5386(9) 0.057(5) Uani 1 1 d . . . . .
C2 C 0.7935(13) 0.9457(11) 0.9869(9) 0.018(4) Uani 1 1 d . . . . .
H2 H 0.797150 0.917541 1.038582 0.021 Uiso 1 1 calc R U . . .
C5 C 0.7798(15) 1.0266(12) 0.8351(10) 0.025(4) Uani 1 1 d . . . . .
H5 H 0.774554 1.054264 0.783707 0.030 Uiso 1 1 calc R U . . .
O45 O 0.9329(15) 0.9572(13) 0.2662(10) 0.085(7) Uani 1 1 d . . . . .
N2 N 1.0021(12) 1.1891(11) 1.0390(8) 0.029(4) Uani 1 1 d . . . . .
C10 C 0.9733(14) 1.1713(12) 0.9287(9) 0.020(4) Uani 1 1 d . . . . .
H10 H 0.987584 1.193563 0.874923 0.024 Uiso 1 1 calc R U . . .
C3 C 0.8419(14) 1.0364(12) 0.9416(9) 0.021(4) Uani 1 1 d . . . . .
C1 C 0.7407(14) 0.8988(12) 0.9541(9) 0.021(4) Uani 1 1 d . . . . .
H1 H 0.710783 0.837908 0.984002 0.025 Uiso 1 1 calc R U . . .
C9 C 1.0209(16) 1.2156(14) 0.9608(11) 0.034(5) Uani 1 1 d . . . . .
H9 H 1.070362 1.268012 0.928751 0.041 Uiso 1 1 calc R U . . .
N5 N 0.4111(15) 0.8892(14) 0.8905(10) 0.050(5) Uani 1 1 d . . . . .
C13 C 0.5928(9) 0.9656(9) 0.3799(7) 0.036(5) Uani 1 1 d G . . . .
C12 C 0.6482(11) 0.8820(7) 0.3997(7) 0.045(6) Uani 1 1 d G . . . .
H12 H 0.609049 0.828839 0.439852 0.054 Uiso 1 1 calc R U . . .
C11 C 0.7619(11) 0.8779(7) 0.3593(8) 0.044(5) Uani 1 1 d G . . . .
N3 N 0.8204(9) 0.9573(9) 0.2993(7) 0.048(5) Uani 1 1 d G U . . .
C15 C 0.7650(12) 1.0409(8) 0.2795(7) 0.075(8) Uani 1 1 d G U . . .
H15 H 0.804140 1.094111 0.239322 0.091 Uiso 1 1 calc R U . . .
C14 C 0.6512(12) 1.0451(7) 0.3198(8) 0.065(7) Uani 1 1 d G U . . .
H14 H 0.614218 1.101011 0.306602 0.078 Uiso 1 1 calc R U . . .
C16 C 0.4733(8) 0.9723(8) 0.4242(6) 0.026(4) Uani 1 1 d G U . . .
C20 C 0.4315(9) 1.0593(6) 0.4166(6) 0.035(5) Uani 1 1 d G . . . .
H20 H 0.479112 1.112854 0.384842 0.041 Uiso 1 1 calc R U . . .
C19 C 0.3185(9) 1.0664(6) 0.4565(7) 0.033(5) Uani 1 1 d G . . . .
H19 H 0.290591 1.124598 0.451452 0.040 Uiso 1 1 calc R U . . .
N4 N 0.2474(7) 0.9863(8) 0.5040(6) 0.036(4) Uani 1 1 d G . . . .
C18 C 0.2891(9) 0.8993(6) 0.5116(6) 0.039(5) Uani 1 1 d G . . . .
H18 H 0.241525 0.845748 0.543410 0.047 Uiso 1 1 calc R U . . .
C17 C 0.4021(10) 0.8922(6) 0.4717(7) 0.037(5) Uani 1 1 d G . . . .
H17 H 0.430046 0.834002 0.476801 0.044 Uiso 1 1 calc R U . . .
C6 C 0.8981(13) 1.0874(11) 0.9755(9) 0.018(4) Uani 1 1 d . . . . .
C8 C 0.9367(17) 1.1104(15) 1.0841(11) 0.036(5) Uani 1 1 d . U . . .
H8 H 0.927781 1.088663 1.137517 0.043 Uiso 1 1 calc R U . . .
C4 C 0.8353(15) 1.0738(12) 0.8646(9) 0.027(4) Uani 1 1 d . . . . .
H4 H 0.870042 1.132722 0.832596 0.033 Uiso 1 1 calc R U . . .
C7 C 0.8829(15) 1.0610(12) 1.0549(9) 0.024(4) Uani 1 1 d . . . . .
H7 H 0.834848 1.008382 1.088634 0.028 Uiso 1 1 calc R U . . .
C25 C 0.4437(19) 0.9834(17) 0.8601(13) 0.059(8) Uani 1 1 d . . . . .
H25 H 0.440681 1.018204 0.809021 0.071 Uiso 1 1 calc R U . . .
C24 C 0.4785(18) 1.0266(16) 0.8988(12) 0.042(5) Uani 1 1 d . U . . .
H24 H 0.500981 1.089789 0.874354 0.050 Uiso 1 1 calc R U . . .
C22 C 0.4433(18) 0.8818(15) 1.0109(12) 0.040(5) Uani 1 1 d . U . . .
H22 H 0.440539 0.847640 1.063088 0.048 Uiso 1 1 calc R U . . .
C23 C 0.4822(17) 0.9777(15) 0.9780(11) 0.046(6) Uani 1 1 d . . . . .
C21 C 0.4107(19) 0.8391(17) 0.9694(15) 0.066(9) Uani 1 1 d . . . . .
H21 H 0.387585 0.776052 0.992660 0.079 Uiso 1 1 calc R U . . .
O49 O 1.1297(14) 0.6817(10) 0.5984(10) 0.060(5) Uani 1 1 d . . . . .
O48 O 0.9679(13) 0.8704(12) 0.5620(9) 0.060(5) Uani 1 1 d . . . . .
O50 O -0.0013(14) 0.2241(11) 0.6740(10) 0.062(5) Uani 1 1 d . . . . .
O52 O 0.975(2) 1.0542(16) 0.6288(13) 0.099(7) Uani 1 1 d . U . . .
H52A H 1.014899 1.045666 0.677706 0.148 Uiso 1 1 d R U . . .
H52B H 0.893820 1.011545 0.665316 0.148 Uiso 1 1 d R U . . .
Zn2 Zn 0.45882(16) 0.60205(14) 0.49774(10) 0.0213(5) Uani 1 1 d . . . . .
Zn1 Zn 0.28348(17) 0.42499(14) 0.58496(11) 0.0236(5) Uani 1 1 d . . . . .
O2 O 0.6367(9) 0.6275(8) 0.5021(6) 0.020(3) Uani 1 1 d . U . . .
O31 O 0.4569(9) 0.4649(8) 0.5774(6) 0.021(3) Uani 1 1 d . U . . .
O35 O 0.7691(11) 0.9616(9) 0.6783(7) 0.037(3) Uani 1 1 d . U . . .
H35A H 0.717808 0.999861 0.688408 0.055 Uiso 1 1 d R U . . .
H35B H 0.750422 0.953676 0.639799 0.055 Uiso 1 1 d R U . . .
O37 O 0.5823(11) 0.8075(10) 0.7642(7) 0.036(3) Uani 1 1 d . U . . .
H37A H 0.529462 0.836992 0.785788 0.054 Uiso 1 1 d R U . . .
H37B H 0.558387 0.748734 0.791156 0.054 Uiso 1 1 d R U . . .
O36 O 0.7433(12) 0.7070(9) 0.8751(7) 0.035(3) Uani 1 1 d . . . . .
H36A H 0.714157 0.658082 0.869800 0.052 Uiso 1 1 d R U . . .
H36B H 0.691650 0.708695 0.917256 0.052 Uiso 1 1 d R U . . .
O39 O 0.9230(12) 0.8552(10) 0.7820(8) 0.040(3) Uani 1 1 d . U . . .
H39A H 0.967468 0.898079 0.737045 0.061 Uiso 1 1 d R U . . .
H39B H 0.926675 0.883370 0.815726 0.061 Uiso 1 1 d R U . . .
O40 O 0.8274(11) 0.7661(10) 0.7010(8) 0.038(3) Uani 1 1 d . U . . .
H40A H 0.867409 0.805614 0.657716 0.057 Uiso 1 1 d R U . . .
H40B H 0.773274 0.743707 0.688331 0.057 Uiso 1 1 d R U . . .
O43 O 0.047(2) 0.5663(17) 1.0634(13) 0.027(6) Uani 0.5 1 d . U P . .
H43A H -0.005055 0.603527 1.081529 0.041 Uiso 0.5 1 calc R U P . .
H43B H 0.121445 0.559093 1.074194 0.041 Uiso 0.5 1 calc R U P . .
O41 O -0.069(3) 0.3785(16) 1.1000(13) 0.040(7) Uani 0.5 1 d . . P . .
H41A H -0.012862 0.315322 1.121539 0.060 Uiso 0.5 1 d R U P . .
H41B H -0.143244 0.329240 1.103312 0.060 Uiso 0.5 1 d R U P . .
Zn4 Zn 0.000000 0.500000 1.000000 0.0765(15) Uani 1 2 d S . P . .
O42 O -0.158(2) 0.556(2) 1.0098(16) 0.046(7) Uani 0.5 1 d . U P . .
H42A H -0.176369 0.604873 1.035117 0.069 Uiso 0.5 1 d R U P . .
H42B H -0.229807 0.512165 1.045017 0.069 Uiso 0.5 1 d R U P . .
K2 K 1.0428(5) 0.7736(5) 0.4696(3) 0.0708(18) Uani 1 1 d . . . . .
K1 K 0.9694(6) 0.5223(5) 0.6619(4) 0.079(2) Uani 1 1 d . . . . .
O53 O 1.097(2) 0.7461(15) 0.7193(14) 0.106(8) Uani 1 1 d . . . . .
H53A H 1.101853 0.785477 0.673419 0.159 Uiso 1 1 d R U . . .
H53B H 1.093542 0.778767 0.746239 0.159 Uiso 1 1 d R U . . .
O54 O -0.093(2) 0.6019(19) 0.8059(16) 0.122(9) Uani 1 1 d . U . . .
H54A H -0.174611 0.591014 0.833287 0.183 Uiso 1 1 d R U . . .
H54B H -0.083071 0.669255 0.786939 0.183 Uiso 1 1 d R U . . .
O55 O -0.319(3) 0.355(2) 1.1275(17) 0.160(12) Uani 1 1 d . U . . .
H55A H -0.335326 0.297842 1.138040 0.240 Uiso 1 1 d R U . . .
H55B H -0.385226 0.379052 1.130450 0.240 Uiso 1 1 d R U . . .
W10 W 0.7838(19) 0.4154(18) 0.5891(15) 0.037(5) Uani 0.26(2) 1 d . . P A 1
W12 W 0.683(2) 0.6467(13) 0.5762(10) 0.045(5) Uani 0.26(2) 1 d . . P A 1

loop_
_atom_site_aniso_label
_atom_site_aniso_U_11
_atom_site_aniso_U_22
_atom_site_aniso_U_33
_atom_site_aniso_U_23
_atom_site_aniso_U_13
_atom_site_aniso_U_12
W6 0.0249(4) 0.0183(4) 0.0225(4) 0.0017(3) -0.0052(3) -0.0013(3)
W1 0.0144(11) 0.0182(12) 0.0149(12) 0.0009(9) -0.0041(7) -0.0009(7)
W5 0.0272(4) 0.0240(4) 0.0194(4) 0.0017(3) -0.0028(3) -0.0033(3)
W2 0.0234(12) 0.0182(11) 0.0154(10) -0.0010(8) -0.0063(7) -0.0005(8)
W7 0.0251(5) 0.0251(5) 0.0201(5) 0.0010(4) -0.0090(4) 0.0005(4)
W7A 0.006(3) 0.006(3) 0.007(3) -0.0020(14) -0.0011(12) 0.0014(10)
W4 0.0361(5) 0.0283(5) 0.0182(4) -0.0001(3) 0.0001(3) 0.0043(3)
W8 0.0348(19) 0.0220(13) 0.0144(12) -0.0018(9) -0.0098(10) -0.0005(11)
W8A 0.065(8) 0.019(3) 0.043(3) 0.004(2) -0.031(4) -0.009(4)
W9 0.0465(5) 0.0247(4) 0.0151(4) 0.0003(3) -0.0057(3) -0.0016(4)
W3 0.0471(5) 0.0223(4) 0.0218(4) -0.0018(3) -0.0066(3) 0.0015(4)
Ge1 0.0253(10) 0.0165(10) 0.0151(9) 0.0009(7) -0.0064(7) 0.0006(8)
Zn3 0.0315(12) 0.0322(13) 0.0261(11) -0.0085(10) -0.0113(9) -0.0002(10)
O5 0.024(6) 0.016(6) 0.017(6) 0.001(5) -0.006(5) -0.001(5)
O3 0.027(4) 0.010(4) 0.021(4) -0.010(3) -0.002(3) 0.006(3)
O27 0.045(7) 0.014(6) 0.015(6) -0.008(5) -0.018(5) -0.001(5)
O24 0.039(7) 0.008(6) 0.020(6) -0.002(5) -0.016(5) 0.004(5)
O51 0.025(7) 0.045(9) 0.039(8) 0.022(7) -0.018(6) -0.001(6)
O23 0.043(7) 0.009(6) 0.019(6) -0.009(5) -0.001(5) -0.003(5)
O16 0.021(6) 0.021(6) 0.018(6) -0.004(5) -0.002(5) -0.001(5)
O4 0.027(7) 0.036(8) 0.016(6) 0.009(6) -0.005(5) 0.008(6)
O32 0.033(7) 0.014(6) 0.018(6) 0.002(5) -0.002(5) -0.003(5)
O1 0.016(6) 0.033(7) 0.012(6) -0.001(5) -0.006(4) -0.001(5)
O19 0.020(6) 0.032(7) 0.027(7) 0.005(6) -0.014(5) -0.006(5)
O14 0.031(7) 0.023(7) 0.028(7) -0.013(5) -0.005(5) 0.004(5)
O8 0.029(5) 0.030(5) 0.026(4) -0.002(4) -0.012(4) -0.005(4)
O20 0.035(4) 0.033(4) 0.033(3) -0.012(2) -0.010(2) 0.001(2)
O18 0.025(4) 0.025(5) 0.024(4) -0.004(4) -0.005(4) -0.001(4)
O7 0.032(7) 0.017(6) 0.023(6) 0.007(5) -0.005(5) -0.005(5)
O33 0.043(7) 0.015(6) 0.022(6) -0.011(5) -0.007(5) 0.001(5)
O21 0.027(3) 0.026(3) 0.026(3) -0.0109(14) -0.0059(12) 0.0012(10)
O10 0.044(8) 0.029(8) 0.027(7) 0.001(6) -0.015(6) -0.013(6)
O22 0.041(5) 0.039(5) 0.028(5) -0.004(4) -0.005(4) 0.006(4)
O38 0.024(5) 0.012(5) 0.030(6) -0.013(4) -0.004(4) -0.004(4)
O17 0.027(7) 0.019(7) 0.040(8) 0.008(6) -0.008(6) 0.000(5)
O6 0.029(7) 0.021(7) 0.018(6) 0.002(5) -0.010(5) 0.004(5)
O12 0.051(9) 0.025(7) 0.022(7) -0.006(6) -0.003(6) 0.008(6)
O26 0.060(9) 0.031(8) 0.017(7) 0.001(6) -0.007(6) -0.011(7)
O13 0.055(7) 0.045(7) 0.026(6) -0.028(5) 0.006(5) 0.006(6)
O15 0.026(7) 0.049(9) 0.015(6) 0.001(6) -0.002(5) 0.002(6)
O25 0.038(8) 0.039(8) 0.021(7) 0.009(6) -0.012(6) -0.004(6)
O30 0.066(10) 0.021(7) 0.018(6) -0.004(5) -0.001(6) -0.002(7)
O9 0.063(9) 0.018(7) 0.032(7) -0.008(6) -0.022(7) -0.003(6)
O34 0.014(6) 0.033(7) 0.024(7) 0.011(6) -0.007(5) -0.003(5)
O29 0.077(10) 0.024(7) 0.030(7) -0.006(6) -0.023(7) -0.004(7)
N1 0.032(8) 0.016(7) 0.016(7) -0.007(6) 0.000(6) -0.015(6)
O28 0.053(9) 0.033(8) 0.041(8) 0.010(7) -0.030(7) -0.014(7)
O11 0.048(9) 0.062(11) 0.028(8) 0.008(7) 0.002(7) -0.005(8)
O47 0.049(10) 0.038(9) 0.060(10) -0.013(8) -0.002(8) 0.013(7)
O44 0.066(10) 0.046(9) 0.055(10) -0.023(8) -0.032(8) -0.013(8)
O46 0.024(8) 0.063(11) 0.053(10) 0.011(8) -0.006(7) -0.002(7)
C2 0.018(8) 0.018(9) 0.022(9) -0.011(7) -0.008(7) 0.005(7)
C5 0.032(10) 0.022(10) 0.033(10) -0.019(8) -0.017(8) 0.010(8)
O45 0.059(11) 0.074(13) 0.056(11) 0.027(9) 0.013(9) 0.030(10)
N2 0.018(8) 0.031(9) 0.032(9) -0.005(7) -0.004(6) 0.006(7)
C10 0.024(9) 0.024(9) 0.014(8) -0.002(7) -0.014(7) 0.000(7)
C3 0.023(9) 0.020(9) 0.019(9) -0.007(7) 0.000(7) -0.009(7)
C1 0.019(9) 0.016(9) 0.017(9) -0.005(7) 0.010(7) -0.006(7)
C9 0.026(10) 0.030(11) 0.035(11) 0.001(9) -0.008(8) 0.010(8)
N5 0.033(10) 0.062(14) 0.031(10) -0.002(10) 0.008(8) 0.014(9)
C13 0.054(13) 0.026(11) 0.031(11) -0.005(9) -0.024(9) 0.014(10)
C12 0.054(14) 0.008(9) 0.076(16) -0.017(10) -0.021(12) 0.003(9)
C11 0.060(15) 0.020(11) 0.054(14) -0.015(10) -0.014(11) -0.002(10)
N3 0.046(6) 0.045(6) 0.046(6) -0.014(4) -0.006(4) 0.011(4)
C15 0.076(9) 0.072(9) 0.072(9) -0.025(5) -0.012(5) 0.013(5)
C14 0.064(8) 0.063(8) 0.063(8) -0.021(5) -0.012(5) 0.009(5)
C16 0.026(4) 0.026(4) 0.026(4) -0.0099(18) -0.0066(14) 0.0016(11)
C20 0.034(11) 0.038(12) 0.027(10) -0.003(9) -0.016(8) 0.004(9)
C19 0.029(11) 0.030(11) 0.036(11) -0.004(9) -0.015(9) 0.001(9)
N4 0.032(10) 0.035(10) 0.045(10) -0.018(8) -0.012(8) -0.004(8)
C18 0.042(12) 0.030(12) 0.037(12) -0.005(9) -0.004(9) -0.004(9)
C17 0.051(13) 0.025(11) 0.042(12) -0.015(9) -0.024(10) 0.012(9)
C6 0.016(8) 0.012(8) 0.025(9) -0.001(7) -0.012(7) -0.001(7)
C8 0.041(8) 0.047(9) 0.019(7) -0.013(7) -0.004(6) -0.001(7)
C4 0.026(10) 0.025(10) 0.019(9) 0.010(8) -0.012(7) -0.019(8)
C7 0.032(10) 0.020(9) 0.013(8) 0.001(7) -0.004(7) -0.008(8)
C25 0.043(13) 0.049(15) 0.036(13) 0.023(12) 0.011(10) 0.008(11)
C24 0.040(7) 0.040(7) 0.040(7) -0.013(5) -0.004(5) 0.007(5)
C22 0.040(6) 0.038(7) 0.037(6) -0.010(5) -0.010(5) 0.007(5)
C23 0.029(11) 0.042(14) 0.035(13) 0.010(9) 0.007(9) 0.026(10)
C21 0.030(12) 0.040(14) 0.074(18) 0.025(13) 0.007(12) 0.009(10)
O49 0.063(11) 0.030(9) 0.064(11) 0.001(8) -0.009(8) 0.013(8)
O48 0.040(9) 0.060(11) 0.062(11) -0.007(9) -0.007(8) 0.001(8)
O50 0.055(10) 0.054(11) 0.063(11) -0.013(9) -0.004(8) 0.021(8)
O52 0.098(7) 0.099(7) 0.099(7) -0.039(3) -0.023(3) 0.004(3)
Zn2 0.0216(10) 0.0191(10) 0.0152(10) 0.0019(8) -0.0038(8) 0.0006(8)
Zn1 0.0206(10) 0.0240(11) 0.0175(10) 0.0005(8) -0.0031(8) 0.0025(8)
O2 0.023(4) 0.015(4) 0.020(4) -0.002(3) -0.007(3) 0.003(3)
O31 0.016(4) 0.020(4) 0.026(4) -0.006(3) -0.007(3) 0.001(3)
O35 0.037(4) 0.038(4) 0.035(4) -0.014(2) -0.009(2) 0.002(2)
O37 0.035(4) 0.037(4) 0.036(4) -0.012(2) -0.010(2) 0.002(2)
O36 0.051(8) 0.033(8) 0.027(7) -0.025(6) -0.002(6) 0.002(6)
O39 0.041(4) 0.041(4) 0.040(4) -0.015(3) -0.011(2) 0.000(2)
O40 0.033(7) 0.041(8) 0.040(8) -0.014(6) -0.012(6) -0.001(6)
O43 0.029(6) 0.027(6) 0.027(6) -0.013(3) -0.005(3) 0.003(3)
O41 0.09(2) 0.004(12) 0.019(13) -0.003(10) -0.008(14) -0.003(13)
Zn4 0.097(4) 0.055(3) 0.056(3) -0.019(2) 0.018(2) 0.006(3)
O42 0.047(8) 0.047(8) 0.045(8) -0.019(4) -0.010(3) 0.004(3)
K2 0.054(3) 0.095(5) 0.064(4) -0.034(3) -0.014(3) 0.021(3)
K1 0.068(4) 0.073(4) 0.087(5) -0.014(4) -0.030(4) -0.010(3)
O53 0.116(19) 0.077(16) 0.13(2) -0.057(15) -0.023(15) 0.028(14)
O54 0.111(15) 0.103(15) 0.148(16) -0.036(12) -0.046(13) 0.023(12)
O55 0.160(12) 0.161(12) 0.160(12) -0.062(5) -0.038(4) 0.008(3)
W10 0.045(6) 0.026(5) 0.033(8) 0.005(4) -0.022(5) -0.003(4)
W12 0.052(9) 0.019(5) 0.044(6) 0.015(4) -0.023(5) -0.014(5)

loop_
_atom_type_symbol
_atom_type_description
_atom_type_scat_dispersion_real
_atom_type_scat_dispersion_imag
_atom_type_scat_source
C C 0.0033 0.0016 'International Tables Vol C Tables 4.2.6.8 and 6.1.1.4'
H H 0.0000 0.0000 'International Tables Vol C Tables 4.2.6.8 and 6.1.1.4'
Ge Ge 0.1547 1.8001 'International Tables Vol C Tables 4.2.6.8 and 6.1.1.4'
K K 0.2009 0.2494 'International Tables Vol C Tables 4.2.6.8 and 6.1.1.4'
N N 0.0061 0.0033 'International Tables Vol C Tables 4.2.6.8 and 6.1.1.4'
O O 0.0106 0.0060 'International Tables Vol C Tables 4.2.6.8 and 6.1.1.4'
W W -0.8490 6.8722 'International Tables Vol C Tables 4.2.6.8 and 6.1.1.4'
Zn Zn 0.2839 1.4301 'International Tables Vol C Tables 4.2.6.8 and 6.1.1.4'

loop_
_geom_angle_atom_site_label_1
_geom_angle_atom_site_label_2
_geom_angle_atom_site_label_3
_geom_angle
_geom_angle_site_symmetry_1
_geom_angle_site_symmetry_3
_geom_angle_publ_flag
O24 W6 O34 73.4(4) . . ?
O16 W6 O24 87.8(5) . . ?
O16 W6 O18 157.6(5) . . ?
O16 W6 O34 85.0(5) . . ?
O18 W6 O24 83.8(5) . . ?
O18 W6 O34 72.7(5) . . ?
O17 W6 O24 96.7(5) . . ?
O17 W6 O16 102.0(5) . . ?
O17 W6 O18 99.7(6) . . ?
O17 W6 O6 105.0(6) . . ?
O17 W6 O34 167.8(5) . . ?
O6 W6 O24 158.3(5) . . ?
O6 W6 O16 89.3(5) . . ?
O6 W6 O18 90.9(5) . . ?
O6 W6 O34 84.9(5) . . ?
O1 W1 O19 157.0(6) . . ?
O1 W1 O8 89.5(6) . . ?
O1 W1 O18 94.9(6) . . ?
O1 W1 O34 85.4(5) . . ?
O1 W1 K2 104.2(5) . 2_766 ?
O1 W1 K1 135.3(5) . . ?
O19 W1 O34 72.2(5) . . ?
O19 W1 K2 91.9(5) . 2_766 ?
O19 W1 K1 48.4(4) . . ?
O8 W1 O19 83.7(6) . . ?
O8 W1 O34 85.2(6) . . ?
O8 W1 K2 151.2(4) . 2_766 ?
O8 W1 K1 47.8(4) . . ?
O18 W1 O19 83.6(6) . . ?
O18 W1 O8 157.3(6) . . ?
O18 W1 O34 73.0(5) . . ?
O18 W1 K2 48.1(4) . 2_766 ?
O18 W1 K1 129.4(5) . . ?
O7 W1 O1 104.6(6) . . ?
O7 W1 O19 98.4(6) . . ?
O7 W1 O8 101.9(6) . . ?
O7 W1 O18 98.5(6) . . ?
O7 W1 O34 167.6(6) . . ?
O7 W1 K2 50.4(5) . 2_766 ?
O7 W1 K1 77.3(5) . . ?
O34 W1 K2 120.6(4) . 2_766 ?
O34 W1 K1 100.9(4) . . ?
K2 W1 K1 109.8(2) 2_766 . ?
O5 W5 O33 83.0(4) . . ?
O23 W5 O5 158.4(5) . . ?
O23 W5 O16 89.0(5) . . ?
O23 W5 O33 76.0(4) . . ?
O16 W5 O5 83.7(5) . . ?
O16 W5 O33 84.5(5) . . ?
O14 W5 O5 87.6(5) . . ?
O14 W5 O23 91.7(5) . . ?
O14 W5 O16 157.5(5) . . ?
O14 W5 O33 73.8(5) . . ?
O15 W5 O5 102.3(5) . . ?
O15 W5 O23 99.1(5) . . ?
O15 W5 O16 101.2(5) . . ?
O15 W5 O14 101.0(6) . . ?
O15 W5 O33 172.5(5) . . ?
O32 W2 K1 99.2(3) . . ?
O8 W2 O32 85.3(5) . . ?
O8 W2 O20 85.5(6) . . ?
O8 W2 O10 156.7(6) . . ?
O8 W2 K1 42.4(4) . . ?
O20 W2 O32 71.6(5) . . ?
O20 W2 K1 53.6(4) . . ?
O10 W2 O32 71.7(5) . . ?
O10 W2 O20 84.0(5) . . ?
O10 W2 K1 136.7(4) . . ?
O9 W2 O32 167.8(6) . . ?
O9 W2 O8 100.9(6) . . ?
O9 W2 O20 98.2(6) . . ?
O9 W2 O10 101.1(7) . . ?
O9 W2 O2 102.9(6) . . ?
O9 W2 K1 79.1(5) . . ?
O2 W2 O32 87.2(5) . . ?
O2 W2 O8 92.5(5) . . ?
O2 W2 O20 158.8(6) . . ?
O2 W2 O10 89.8(6) . . ?
O2 W2 K1 132.8(4) . . ?
O27 W7 O34 84.8(4) . . ?
O27 W7 K1 138.1(3) . . ?
O27 W7 W10 126.2(5) . . ?
O24 W7 O27 88.6(5) . . ?
O24 W7 O25 158.0(5) . . ?
O24 W7 O34 73.4(4) . . ?
O24 W7 K1 131.0(4) . . ?
O24 W7 W10 84.2(6) . . ?
O19 W7 O27 157.9(4) . . ?
O19 W7 O24 91.3(6) . . ?
O19 W7 O25 87.6(6) . . ?
O19 W7 O34 74.0(4) . . ?
O19 W7 K1 40.2(4) . . ?
O19 W7 W10 32.0(5) . . ?
O25 W7 O27 84.3(5) . . ?
O25 W7 O34 85.2(5) . . ?
O25 W7 K1 53.8(4) . . ?
O25 W7 W10 83.2(6) . . ?
O34 W7 K1 93.4(3) . . ?
O34 W7 W10 42.1(5) . . ?
O28 W7 O27 100.7(6) . . ?
O28 W7 O24 101.0(6) . . ?
O28 W7 O19 101.0(6) . . ?
O28 W7 O25 100.8(6) . . ?
O28 W7 O34 172.2(7) . . ?
O28 W7 K1 86.2(4) . . ?
O28 W7 W10 133.0(6) . . ?
W10 W7 K1 58.4(4) . . ?
O27 W7A W9 20.1(5) . . ?
O27 W7A O24 92.7(8) . . ?
O27 W7A O19 158.3(9) . . ?
O27 W7A O25 108.7(9) . . ?
O27 W7A O34 94.1(7) . . ?
O27 W7A O28 114.6(9) . . ?
O24 W7A W9 108.9(5) . . ?
O24 W7A O19 73.1(6) . . ?
O24 W7A O34 67.9(5) . . ?
O19 W7A W9 152.5(5) . . ?
O19 W7A O34 65.7(5) . . ?
O25 W7A W9 89.1(6) . . ?
O25 W7A O24 149.2(8) . . ?
O25 W7A O19 79.5(7) . . ?
O25 W7A O34 88.2(7) . . ?
O25 W7A O28 103.2(8) . . ?
O34 W7A W9 89.2(4) . . ?
O28 W7A W9 125.7(7) . . ?
O28 W7A O24 86.7(7) . . ?
O28 W7A O19 81.5(7) . . ?
O28 W7A O34 142.8(8) . . ?
O4 W4 O14 89.6(5) . . ?
O4 W4 O33 88.1(5) . . ?
O4 W4 O22 161.1(5) . . ?
O4 W4 O12 94.2(6) . . ?
O4 W4 K1 51.6(4) . 1_455 ?
O14 W4 O33 72.1(4) . . ?
O14 W4 O22 82.7(5) . . ?
O14 W4 K1 89.1(4) . 1_455 ?
O33 W4 K1 136.1(3) . 1_455 ?
O22 W4 O33 73.2(5) . . ?
O22 W4 K1 144.9(4) . 1_455 ?
O12 W4 O14 156.5(5) . . ?
O12 W4 O33 84.9(5) . . ?
O12 W4 O22 86.4(5) . . ?
O12 W4 K1 111.3(4) . 1_455 ?
O13 W4 O4 102.5(6) . . ?
O13 W4 O14 98.4(6) . . ?
O13 W4 O33 165.9(5) . . ?
O13 W4 O22 95.7(6) . . ?
O13 W4 O12 103.3(6) . . ?
O13 W4 K1 51.7(4) . 1_455 ?
O20 W8 O32 74.0(5) . . ?
O20 W8 O21 89.7(6) . . ?
O20 W8 O26 157.2(7) . . ?
O20 W8 O25 91.2(6) . . ?
O21 W8 O32 71.7(5) . . ?
O21 W8 O26 84.1(6) . . ?
O26 W8 O32 83.3(5) . . ?
O25 W8 O32 86.0(5) . . ?
O25 W8 O21 156.5(7) . . ?
O25 W8 O26 86.1(7) . . ?
O29 W8 O32 169.9(7) . . ?
O29 W8 O20 101.8(7) . . ?
O29 W8 O21 99.4(7) . . ?
O29 W8 O26 100.8(7) . . ?
O29 W8 O25 103.4(7) . . ?
O32 W8A W3 44.4(4) . . ?
O20 W8A W3 84.7(6) . . ?
O20 W8A O32 74.1(6) . . ?
O20 W8A O25 81.7(7) . . ?
O21 W8A W3 34.4(5) . . ?
O21 W8A O32 78.7(7) . . ?
O21 W8A O20 92.3(8) . . ?
O21 W8A O26 96.4(9) . . ?
O21 W8A O25 163.2(9) . . ?
O21 W8A O29 103.9(9) . . ?
O26 W8A W3 92.5(7) . . ?
O26 W8A O32 90.3(8) . . ?
O26 W8A O20 160.4(10) . . ?
O26 W8A O25 85.1(8) . . ?
O26 W8A O29 102.7(8) . . ?
O25 W8A W3 129.0(7) . . ?
O25 W8A O32 84.6(7) . . ?
O29 W8A W3 137.6(8) . . ?
O29 W8A O32 166.2(9) . . ?
O29 W8A O20 92.2(9) . . ?
O29 W8A O25 91.9(8) . . ?
O27 W9 W7A 15.3(4) . . ?
O27 W9 O23 85.0(5) . . ?
O27 W9 O33 84.5(4) . . ?
O23 W9 W7A 97.7(4) . . ?
O23 W9 O33 73.5(4) . . ?
O33 W9 W7A 80.0(4) . . ?
O22 W9 W7A 149.6(4) . . ?
O22 W9 O27 158.4(5) . . ?
O22 W9 O23 89.7(6) . . ?
O22 W9 O33 73.9(5) . . ?
O22 W9 O26 90.8(6) . . ?
O26 W9 W7A 71.8(5) . . ?
O26 W9 O27 86.6(6) . . ?
O26 W9 O23 158.3(5) . . ?
O26 W9 O33 85.8(5) . . ?
O30 W9 W7A 109.1(5) . . ?
O30 W9 O27 102.9(6) . . ?
O30 W9 O23 99.1(5) . . ?
O30 W9 O33 169.3(6) . . ?
O30 W9 O22 98.6(6) . . ?
O30 W9 O26 102.2(6) . . ?
O3 W3 W8A 133.3(4) . . ?
O3 W3 O32 89.3(5) . . ?
O3 W3 O21 161.7(5) . . ?
O3 W3 O10 90.7(5) . . ?
O3 W3 O12 93.0(5) . . ?
O3 W3 W12 85.6(5) . . ?
O32 W3 W8A 44.0(4) . . ?
O32 W3 W12 44.1(4) . . ?
O21 W3 W8A 28.5(4) . . ?
O21 W3 O32 72.4(4) . . ?
O21 W3 W12 80.7(5) . . ?
O10 W3 W8A 78.2(4) . . ?
O10 W3 O32 72.5(5) . . ?
O10 W3 O21 83.2(5) . . ?
O10 W3 W12 28.9(5) . . ?
O12 W3 W8A 82.0(5) . . ?
O12 W3 O32 83.9(5) . . ?
O12 W3 O21 86.0(5) . . ?
O12 W3 O10 156.0(5) . . ?
O12 W3 W12 127.9(5) . . ?
O11 W3 W8A 124.3(6) . . ?
O11 W3 O3 102.4(6) . . ?
O11 W3 O32 167.1(6) . . ?
O11 W3 O21 95.8(6) . . ?
O11 W3 O10 101.7(6) . . ?
O11 W3 O12 100.7(6) . . ?
O11 W3 W12 130.5(6) . . ?
W12 W3 W8A 63.1(4) . . ?
O33 Ge1 O32 107.2(5) . . ?
O33 Ge1 O31 111.8(5) . . ?
O34 Ge1 O32 108.2(6) . . ?
O34 Ge1 O33 106.7(5) . . ?
O34 Ge1 O31 111.2(6) . . ?
O31 Ge1 O32 111.5(5) . . ?
O38 Zn3 O35 93.9(5) . . ?
O38 Zn3 O37 88.9(5) . . ?
O38 Zn3 O36 84.9(5) . . ?
O38 Zn3 O39 93.9(5) . . ?
O38 Zn3 O40 175.4(5) . . ?
O35 Zn3 O37 90.8(5) . . ?
O35 Zn3 O36 175.9(5) . . ?
O35 Zn3 O39 90.7(5) . . ?
O35 Zn3 O40 90.8(5) . . ?
O37 Zn3 O36 93.0(5) . . ?
O39 Zn3 O37 176.7(6) . . ?
O39 Zn3 O36 85.6(5) . . ?
O39 Zn3 O40 86.2(5) . . ?
O40 Zn3 O37 90.9(5) . . ?
O40 Zn3 O36 90.5(5) . . ?
W5 O5 Zn1 133.4(6) . . ?
W3 O3 Zn2 136.8(6) . . ?
W7A O27 W9 144.5(9) . . ?
W9 O27 W7 152.2(6) . . ?
W6 O24 W7A 118.2(6) . . ?
W7 O24 W6 120.8(5) . . ?
Zn1 O51 K1 103.9(6) . 1_455 ?
W5 O23 W9 119.3(5) . . ?
W6 O16 W5 154.9(6) . . ?
W4 O4 Zn1 137.3(7) . . ?
W4 O4 K1 101.0(5) . 1_455 ?
Zn1 O4 K1 107.7(5) . 1_455 ?
W8A O32 W2 97.1(6) . . ?
W8A O32 W8 6.7(5) . . ?
W8A O32 W3 91.6(6) . . ?
W3 O32 W2 94.8(4) . . ?
W3 O32 W8 97.1(5) . . ?
Ge1 O32 W2 120.4(6) . . ?
Ge1 O32 W8 124.1(6) . . ?
Ge1 O32 W8A 124.8(7) . . ?
Ge1 O32 W3 120.7(6) . . ?
Ge1 O32 W12 123.5(8) . . ?
W12 O32 W8 93.7(7) . . ?
W12 O32 W8A 97.7(8) . . ?
W12 O32 W3 89.4(7) . . ?
Zn2 O1 Zn1 96.4(4) 2_666 2_666 ?
W10 O1 Zn2 134.5(9) . 2_666 ?
W10 O1 Zn1 125.9(9) . 2_666 ?
W1 O19 W7A 117.1(6) . . ?
W1 O19 K1 99.2(5) . . ?
W7 O19 K1 115.0(6) . . ?
W7 O19 W10 116.8(9) . . ?
W7A O19 K1 109.9(6) . . ?
W10 O19 K1 95.8(9) . . ?
W5 O14 W4 119.8(6) . . ?
W1 O8 K1 101.4(5) . . ?
W2 O8 W1 147.6(7) . . ?
W2 O8 K1 110.8(6) . . ?
W10 O8 K1 99.8(9) . . ?
W10 O8 W12 144.9(11) . . ?
W12 O8 K1 112.9(8) . . ?
W2 O20 K1 95.6(5) . . ?
W8 O20 W8A 7.6(7) . . ?
W8 O20 K1 108.0(6) . . ?
W8 O20 W12 117.1(9) . . ?
W8A O20 W2 116.8(8) . . ?
W8A O20 K1 115.1(7) . . ?
W8A O20 W12 111.7(10) . . ?
W12 O20 K1 102.8(9) . . ?
W6 O18 K2 138.9(6) . 2_766 ?
W6 O18 W10 114.6(9) . . ?
W1 O18 W6 120.2(7) . . ?
W10 O18 K2 106.4(8) . 2_766 ?
K2 O7 K1 86.3(4) 2_766 2_766 ?
W10 O7 K2 107.5(9) . 2_766 ?
W10 O7 K1 135.6(9) . 2_766 ?
W5 O33 W9 90.9(4) . . ?
W4 O33 W5 94.3(4) . . ?
W4 O33 W9 94.4(4) . . ?
Ge1 O33 W5 124.4(6) . . ?
Ge1 O33 W4 120.2(6) . . ?
Ge1 O33 W9 124.3(6) . . ?
W8 O21 W3 118.8(6) . . ?
W8A O21 W8 5.3(7) . . ?
W8A O21 W3 117.1(8) . . ?
W2 O10 W3 120.2(7) . . ?
W12 O10 W3 117.1(10) . . ?
W9 O22 W4 118.3(7) . . ?
N1 O38 Zn3 126.7(10) . . ?
W6 O6 Zn2 137.6(7) . 2_666 ?
W4 O12 W3 147.7(7) . . ?
W8A O26 W8 7.3(7) . . ?
W8A O26 W9 154.2(10) . . ?
W9 O26 W8 150.1(9) . . ?
W4 O13 K1 101.0(5) . 1_455 ?
W7 O25 W8A 149.1(8) . . ?
W7 O25 K1 97.7(5) . . ?
W7A O25 W8A 135.3(9) . . ?
W7A O25 K1 113.1(7) . . ?
W8 O25 W7 155.5(8) . . ?
W8 O25 W8A 6.4(7) . . ?
W8 O25 K1 105.1(6) . . ?
W8A O25 K1 110.6(6) . . ?
W2 O9 K2 150.3(7) . . ?
W12 O9 K2 155.9(9) . . ?
W6 O34 W1 93.4(5) . . ?
W6 O34 W7 92.4(4) . . ?
W6 O34 W7A 98.0(5) . . ?
W1 O34 W7A 104.7(5) . . ?
Ge1 O34 W6 123.4(6) . . ?
Ge1 O34 W1 121.3(6) . . ?
Ge1 O34 W7 124.5(7) . . ?
Ge1 O34 W7A 112.1(7) . . ?
Ge1 O34 W10 119.3(9) . . ?
W10 O34 W6 99.2(9) . . ?
W10 O34 W7 90.4(8) . . ?
W8 O29 W8A 8.6(7) . . ?
O38 N1 C5 121.5(13) . . ?
O38 N1 C1 120.0(13) . . ?
C1 N1 C5 118.5(14) . . ?
C3 C2 H2 120.4 . . ?
C1 C2 H2 120.4 . . ?
C1 C2 C3 119.2(15) . . ?
N1 C5 H5 119.5 . . ?
C4 C5 N1 120.9(16) . . ?
C4 C5 H5 119.5 . . ?
O44 N2 C9 120.8(16) . . ?
O44 N2 C8 121.2(16) . . ?
C8 N2 C9 117.6(17) . . ?
C9 C10 H10 119.5 . . ?
C9 C10 C6 121.0(16) . . ?
C6 C10 H10 119.5 . . ?
C2 C3 C6 120.0(15) . . ?
C4 C3 C2 117.6(15) . . ?
C4 C3 C6 122.4(15) . . ?
N1 C1 C2 122.2(15) . . ?
N1 C1 H1 118.9 . . ?
C2 C1 H1 118.9 . . ?
N2 C9 H9 118.4 . . ?
C10 C9 N2 123.3(18) . . ?
C10 C9 H9 118.4 . . ?
O47 N5 C25 122.8(19) . . ?
O47 N5 C21 121(2) . . ?
C25 N5 C21 117(2) . . ?
C12 C13 C14 120.0 . . ?
C12 C13 C16 120.8(9) . . ?
C14 C13 C16 119.2(9) . . ?
C13 C12 H12 120.0 . . ?
C13 C12 C11 120.0 . . ?
C11 C12 H12 120.0 . . ?
N3 C11 C12 120.0 . . ?
O45 N3 C11 120.6(11) . . ?
O45 N3 C15 118.9(12) . . ?
C15 N3 C11 120.0 . . ?
N3 C15 H15 120.0 . . ?
N3 C15 C14 120.0 . . ?
C14 C15 H15 120.0 . . ?
C13 C14 H14 120.0 . . ?
C15 C14 C13 120.0 . . ?
C15 C14 H14 120.0 . . ?
C20 C16 C13 119.6(9) . . ?
C20 C16 C17 120.0 . . ?
C17 C16 C13 120.4(9) . . ?
C16 C20 H20 120.0 . . ?
C16 C20 C19 120.0 . . ?
C19 C20 H20 120.0 . . ?
C20 C19 H19 120.0 . . ?
C20 C19 N4 120.0 . . ?
N4 C19 H19 120.0 . . ?
O46 N4 C19 120.6(11) . . ?
O46 N4 C18 119.3(11) . . ?
C18 N4 C19 120.0 . . ?
N4 C18 H18 120.0 . . ?
N4 C18 C17 120.0 . . ?
C17 C18 H18 120.0 . . ?
C16 C17 H17 120.0 . . ?
C18 C17 C16 120.0 . . ?
C18 C17 H17 120.0 . . ?
C10 C6 C3 122.5(14) . . ?
C7 C6 C10 114.4(15) . . ?
C7 C6 C3 123.0(14) . . ?
N2 C8 H8 118.8 . . ?
N2 C8 C7 122.4(17) . . ?
C7 C8 H8 118.8 . . ?
C5 C4 C3 121.5(16) . . ?
C5 C4 H4 119.3 . . ?
C3 C4 H4 119.3 . . ?
C6 C7 H7 119.4 . . ?
C8 C7 C6 121.2(16) . . ?
C8 C7 H7 119.4 . . ?
N5 C25 H25 117.9 . . ?
C24 C25 N5 124(2) . . ?
C24 C25 H25 117.9 . . ?
C25 C24 H24 119.7 . . ?
C25 C24 C23 121(2) . . ?
C23 C24 H24 119.7 . . ?
C23 C22 H22 118.9 . . ?
C21 C22 H22 118.9 . . ?
C21 C22 C23 122(2) . . ?
C22 C23 C24 116(2) . . ?
C23 C23 C24 122(2) 2_677 . ?
C23 C23 C22 122(2) 2_677 . ?
N5 C21 H21 119.7 . . ?
C22 C21 N5 121(2) . . ?
C22 C21 H21 119.7 . . ?
K2 O49 K1 96.2(6) . . ?
H52A O52 H52B 95.2 . . ?
K2 O52 H52A 117.9 2_776 . ?
K2 O52 H52B 118.6 2_776 . ?
O3 Zn2 O1 95.5(5) . 2_666 ?
O3 Zn2 Zn1 89.5(3) . . ?
O3 Zn2 O2 93.4(4) . . ?
O3 Zn2 O31 172.1(4) . 2_666 ?
O3 Zn2 O31 93.6(4) . . ?
O1 Zn2 Zn1 41.9(3) 2_666 . ?
O1 Zn2 O2 168.9(5) 2_666 . ?
O1 Zn2 O31 86.7(4) 2_666 2_666 ?
O6 Zn2 O3 96.5(5) 2_666 . ?
O6 Zn2 O1 95.1(4) 2_666 2_666 ?
O6 Zn2 Zn1 137.0(3) 2_666 . ?
O6 Zn2 O2 90.4(4) 2_666 . ?
O6 Zn2 O31 169.8(5) 2_666 . ?
O6 Zn2 O31 90.9(5) 2_666 2_666 ?
O2 Zn2 Zn1 131.9(3) . . ?
O31 Zn2 O1 82.5(4) . 2_666 ?
O31 Zn2 Zn1 41.5(3) . . ?
O31 Zn2 Zn1 87.1(3) 2_666 . ?
O31 Zn2 O2 90.4(4) . . ?
O31 Zn2 O2 83.6(4) 2_666 . ?
O31 Zn2 O31 79.1(5) . 2_666 ?
O5 Zn1 O1 168.6(4) . 2_666 ?
O5 Zn1 Zn2 131.2(3) . . ?
O5 Zn1 O2 86.9(4) . 2_666 ?
O5 Zn1 O31 89.9(4) . . ?
O5 Zn1 K1 109.0(3) . 1_455 ?
O51 Zn1 O5 90.9(5) . . ?
O51 Zn1 O1 97.4(4) . 2_666 ?
O51 Zn1 Zn2 137.8(4) . . ?
O51 Zn1 O2 97.6(6) . 2_666 ?
O51 Zn1 O31 177.6(6) . . ?
O51 Zn1 K1 46.9(5) . 1_455 ?
O4 Zn1 O5 95.7(5) . . ?
O4 Zn1 O51 87.1(6) . . ?
O4 Zn1 O1 92.5(5) . 2_666 ?
O4 Zn1 Zn2 85.5(4) . . ?
O4 Zn1 O2 174.6(5) . 2_666 ?
O4 Zn1 O31 90.6(5) . . ?
O4 Zn1 K1 43.9(3) . 1_455 ?
O1 Zn1 Zn2 41.7(3) 2_666 . ?
O1 Zn1 O2 84.3(4) 2_666 2_666 ?
O1 Zn1 K1 82.4(3) 2_666 1_455 ?
Zn2 Zn1 K1 105.20(11) . 1_455 ?
O2 Zn1 Zn2 89.2(3) 2_666 . ?
O2 Zn1 K1 139.3(3) 2_666 1_455 ?
O31 Zn1 O1 82.1(4) . 2_666 ?
O31 Zn1 Zn2 41.3(3) . . ?
O31 Zn1 O2 84.7(4) . 2_666 ?
O31 Zn1 K1 130.7(3) . 1_455 ?
W2 O2 Zn2 135.5(6) . . ?
Zn1 O2 Zn2 94.4(4) 2_666 . ?
W12 O2 Zn2 127.8(10) . . ?
W12 O2 Zn1 134.7(10) . 2_666 ?
Ge1 O31 Zn2 118.9(6) . 2_666 ?
Ge1 O31 Zn2 119.7(6) . . ?
Ge1 O31 Zn1 119.0(6) . . ?
Zn2 O31 Zn2 100.9(5) . 2_666 ?
Zn2 O31 Zn1 97.2(4) . . ?
Zn1 O31 Zn2 96.4(5) . 2_666 ?
Zn3 O35 H35A 110.9 . . ?
Zn3 O35 H35B 110.4 . . ?
H35A O35 H35B 103.2 . . ?
Zn3 O37 H37A 111.0 . . ?
Zn3 O37 H37B 111.3 . . ?
H37A O37 H37B 102.9 . . ?
Zn3 O36 H36A 112.2 . . ?
Zn3 O36 H36B 112.2 . . ?
H36A O36 H36B 102.0 . . ?
Zn3 O39 H39A 112.3 . . ?
Zn3 O39 H39B 113.6 . . ?
H39A O39 H39B 99.9 . . ?
Zn3 O40 H40A 109.8 . . ?
Zn3 O40 H40B 109.8 . . ?
H40A O40 H40B 104.2 . . ?
H43A O43 H43B 120.0 . . ?
Zn4 O43 H43A 120.0 . . ?
Zn4 O43 H43B 120.0 . . ?
H41A O41 H41B 89.9 . . ?
Zn4 O41 H41A 122.0 . . ?
Zn4 O41 H41B 123.2 . . ?
O43 Zn4 O43 180.0(12) . 2_567 ?
O43 Zn4 O41 93.1(9) . . ?
O43 Zn4 O41 93.1(9) 2_567 2_567 ?
O43 Zn4 O41 86.9(9) 2_567 . ?
O43 Zn4 O41 86.9(9) . 2_567 ?
O41 Zn4 O41 180.0 2_567 . ?
O42 Zn4 O43 90.6(11) . 2_567 ?
O42 Zn4 O43 89.4(11) . . ?
O42 Zn4 O43 90.6(11) 2_567 . ?
O42 Zn4 O43 89.4(11) 2_567 2_567 ?
O42 Zn4 O41 90.7(12) 2_567 2_567 ?
O42 Zn4 O41 89.3(12) . 2_567 ?
O42 Zn4 O41 90.7(12) . . ?
O42 Zn4 O41 89.3(12) 2_567 . ?
O42 Zn4 O42 180.0 . 2_567 ?
Zn4 O42 H42A 121.4 . . ?
Zn4 O42 H42B 117.2 . . ?
H42A O42 H42B 94.9 . . ?
W1 K2 K1 70.75(19) 2_766 . ?
W1 K2 W10 2.4(5) 2_766 2_766 ?
O18 K2 W1 31.0(3) 2_766 2_766 ?
O18 K2 O7 58.4(4) 2_766 2_766 ?
O18 K2 O50 72.9(4) 2_766 2_666 ?
O18 K2 K1 96.3(3) 2_766 . ?
O18 K2 W10 30.8(4) 2_766 2_766 ?
O7 K2 W1 27.4(3) 2_766 2_766 ?
O7 K2 O50 74.3(4) 2_766 2_666 ?
O7 K2 K1 50.3(3) 2_766 . ?
O7 K2 W10 27.8(4) 2_766 2_766 ?
O9 K2 W1 109.5(4) . 2_766 ?
O9 K2 O18 137.7(5) . 2_766 ?
O9 K2 O7 83.5(4) . 2_766 ?
O9 K2 O49 104.9(5) . . ?
O9 K2 O48 80.1(5) . . ?
O9 K2 O50 79.9(5) . 2_666 ?
O9 K2 O52 97.1(6) . 2_776 ?
O9 K2 K1 68.1(3) . . ?
O9 K2 W10 108.9(5) . 2_766 ?
O49 K2 W1 76.9(4) . 2_766 ?
O49 K2 O18 83.6(4) . 2_766 ?
O49 K2 O7 74.5(5) . 2_766 ?
O49 K2 O50 147.7(5) . 2_666 ?
O49 K2 K1 42.8(4) . . ?
O49 K2 W10 79.3(5) . 2_766 ?
O48 K2 W1 152.7(4) . 2_766 ?
O48 K2 O18 141.1(5) . 2_766 ?
O48 K2 O7 141.0(5) . 2_766 ?
O48 K2 O49 75.9(5) . . ?
O48 K2 O50 135.8(5) . 2_666 ?
O48 K2 K1 90.7(4) . . ?
O48 K2 W10 155.0(5) . 2_766 ?
O50 K2 W1 71.5(4) 2_666 2_766 ?
O50 K2 K1 117.1(4) 2_666 . ?
O50 K2 W10 69.1(5) 2_666 2_766 ?
O52 K2 W1 126.2(5) 2_776 2_766 ?
O52 K2 O18 102.0(6) 2_776 2_766 ?
O52 K2 O7 141.8(6) 2_776 2_766 ?
O52 K2 O49 140.1(7) 2_776 . ?
O52 K2 O48 75.6(6) 2_776 . ?
O52 K2 O50 68.3(6) 2_776 2_666 ?
O52 K2 K1 161.6(5) 2_776 . ?
O52 K2 W10 124.3(6) 2_776 2_766 ?
W10 K2 K1 72.4(4) 2_766 . ?
O51 K1 W4 75.4(3) 1_655 1_655 ?
O51 K1 O20 145.7(4) 1_655 . ?
O51 K1 O7 59.6(3) 1_655 2_766 ?
O51 K1 O25 116.6(4) 1_655 . ?
O51 K1 O54 147.3(5) 1_655 1_655 ?
O51 K1 W10 70.1(5) 1_655 . ?
O4 K1 W4 27.4(2) 1_655 1_655 ?
O4 K1 O51 55.6(4) 1_655 1_655 ?
O4 K1 O20 157.8(4) 1_655 . ?
O4 K1 O7 82.7(3) 1_655 2_766 ?
O4 K1 O13 54.4(4) 1_655 1_655 ?
O4 K1 O25 141.4(4) 1_655 . ?
O4 K1 O54 97.7(5) 1_655 1_655 ?
O4 K1 W10 125.7(5) 1_655 . ?
O19 K1 W4 112.7(3) . 1_655 ?
O19 K1 O51 67.1(4) . 1_655 ?
O19 K1 O4 113.2(4) . 1_655 ?
O19 K1 O20 87.5(4) . . ?
O19 K1 O7 96.7(4) . 2_766 ?
O19 K1 O13 112.1(4) . 1_655 ?
O19 K1 O25 50.1(4) . . ?
O19 K1 O54 116.5(6) . 1_655 ?
O19 K1 W10 31.7(4) . . ?
O8 K1 W4 167.3(4) . 1_655 ?
O8 K1 O51 93.8(4) . 1_655 ?
O8 K1 O4 146.7(5) . 1_655 ?
O8 K1 O19 56.0(3) . . ?
O8 K1 O20 52.0(4) . . ?
O8 K1 O7 68.9(4) . 2_766 ?
O8 K1 O13 156.4(4) . 1_655 ?
O8 K1 O25 60.3(3) . . ?
O8 K1 O54 115.4(5) . 1_655 ?
O8 K1 W10 28.7(5) . . ?
O20 K1 W4 137.9(3) . 1_655 ?
O20 K1 O7 103.6(4) . 2_766 ?
O20 K1 O25 48.0(3) . . ?
O20 K1 O54 64.3(5) . 1_655 ?
O20 K1 W10 76.2(5) . . ?
O7 K1 W4 109.8(3) 2_766 1_655 ?
O7 K1 O25 128.9(4) 2_766 . ?
O7 K1 O54 143.0(6) 2_766 1_655 ?
O7 K1 W10 71.2(5) 2_766 . ?
O13 K1 W4 27.3(3) 1_655 1_655 ?
O13 K1 O51 99.6(4) 1_655 1_655 ?
O13 K1 O20 111.6(4) 1_655 . ?
O13 K1 O7 134.7(4) 1_655 2_766 ?
O13 K1 O25 96.2(4) 1_655 . ?
O13 K1 O54 48.0(5) 1_655 1_655 ?
O13 K1 W10 143.8(5) 1_655 . ?
O25 K1 W4 118.4(3) . 1_655 ?
O25 K1 O54 70.8(5) . 1_655 ?
O25 K1 W10 61.8(5) . . ?
O49 K1 W4 72.4(3) . 1_655 ?
O49 K1 O51 101.4(5) . 1_655 ?
O49 K1 O4 64.1(4) . 1_655 ?
O49 K1 O19 164.4(5) . . ?
O49 K1 O8 117.0(5) . . ?
O49 K1 O20 98.2(4) . . ?
O49 K1 O7 67.9(4) . 2_766 ?
O49 K1 O13 79.4(5) . 1_655 ?
O49 K1 O25 141.9(5) . . ?
O49 K1 O54 79.0(6) . 1_655 ?
O49 K1 W10 136.0(6) . . ?
O54 K1 W4 73.6(4) 1_655 1_655 ?
O54 K1 W10 131.4(6) 1_655 . ?
W10 K1 W4 138.7(5) . 1_655 ?
H53A O53 H53B 104.5 . . ?
K1 O54 H54A 112.8 1_455 . ?
K1 O54 H54B 112.8 1_455 . ?
H54A O54 H54B 101.2 . . ?
H55A O55 H55B 104.5 . . ?
W7 W10 K2 103.4(7) . 2_766 ?
W7 W10 K1 72.3(5) . . ?
O1 W10 W7 134.7(10) . . ?
O1 W10 O19 164.5(14) . . ?
O1 W10 O18 86.5(12) . . ?
O1 W10 O7 93.6(13) . . ?
O1 W10 O34 87.3(9) . . ?
O1 W10 K2 93.5(11) . 2_766 ?
O1 W10 K1 140.7(12) . . ?
O19 W10 W7 31.2(5) . . ?
O19 W10 O18 83.3(11) . . ?
O19 W10 O7 97.6(11) . . ?
O19 W10 O34 78.6(10) . . ?
O19 W10 K2 87.0(10) . 2_766 ?
O19 W10 K1 52.5(7) . . ?
O8 W10 W7 93.9(11) . . ?
O8 W10 O1 93.2(12) . . ?
O8 W10 O19 94.6(14) . . ?
O8 W10 O18 169.1(15) . . ?
O8 W10 O7 103.5(12) . . ?
O8 W10 O34 95.7(13) . . ?
O8 W10 K2 147.9(11) . 2_766 ?
O8 W10 K1 51.5(7) . . ?
O18 W10 W7 78.7(8) . . ?
O18 W10 O34 73.4(9) . . ?
O18 W10 K2 42.9(6) . 2_766 ?
O18 W10 K1 131.5(10) . . ?
O7 W10 W7 127.7(11) . . ?
O7 W10 O18 87.4(12) . . ?
O7 W10 O34 160.7(16) . . ?
O7 W10 K2 44.7(7) . 2_766 ?
O7 W10 K1 81.0(8) . . ?
O34 W10 W7 47.5(6) . . ?
O34 W10 K2 116.0(10) . 2_766 ?
O34 W10 K1 110.2(10) . . ?
K1 W10 K2 108.4(6) . 2_766 ?
O32 W12 W3 46.5(6) . . ?
O8 W12 W3 131.1(9) . . ?
O8 W12 O32 84.7(8) . . ?
O20 W12 W3 87.1(8) . . ?
O20 W12 O32 74.9(8) . . ?
O20 W12 O8 80.6(9) . . ?
O10 W12 W3 34.0(6) . . ?
O10 W12 O32 79.9(11) . . ?
O10 W12 O8 163.8(13) . . ?
O10 W12 O20 90.4(10) . . ?
O10 W12 O9 104.8(11) . . ?
O10 W12 O2 98.9(13) . . ?
O9 W12 W3 138.8(11) . . ?
O9 W12 O32 167.7(12) . . ?
O9 W12 O8 89.4(12) . . ?
O9 W12 O20 93.5(10) . . ?
O2 W12 W3 92.6(10) . . ?
O2 W12 O32 92.5(10) . . ?
O2 W12 O8 86.8(10) . . ?
O2 W12 O20 162.9(12) . . ?
O2 W12 O9 97.9(10) . . ?

loop_
_geom_bond_atom_site_label_1
_geom_bond_atom_site_label_2
_geom_bond_distance
_geom_bond_site_symmetry_2
_geom_bond_publ_flag
W6 O24 1.983(11) . ?
W6 O16 1.898(11) . ?
W6 O18 1.943(11) . ?
W6 O17 1.736(13) . ?
W6 O6 1.824(10) . ?
W6 O34 2.289(13) . ?
W1 O1 1.773(12) . ?
W1 O19 2.053(13) . ?
W1 O8 1.975(15) . ?
W1 O18 1.909(14) . ?
W1 O7 1.714(13) . ?
W1 O34 2.301(13) . ?
W1 K2 3.639(10) 2_766 ?
W1 K1 3.782(10) . ?
W5 O5 1.962(10) . ?
W5 O23 1.891(11) . ?
W5 O16 1.932(11) . ?
W5 O14 1.848(12) . ?
W5 O33 2.315(12) . ?
W5 O15 1.714(13) . ?
W2 O32 2.321(12) . ?
W2 O8 1.910(14) . ?
W2 O20 2.035(13) . ?
W2 O10 1.931(15) . ?
W2 O9 1.721(15) . ?
W2 O2 1.788(12) . ?
W2 K1 3.963(9) . ?
W7 O27 1.941(12) . ?
W7 O24 1.877(11) . ?
W7 O19 1.860(12) . ?
W7 O25 1.936(14) . ?
W7 O34 2.362(11) . ?
W7 O28 1.700(12) . ?
W7 K1 4.023(6) . ?
W7 W10 3.20(3) . ?
W7A W9 3.232(11) . ?
W7A O27 1.473(17) . ?
W7A O24 2.156(16) . ?
W7A O19 2.322(16) . ?
W7A O25 1.724(18) . ?
W7A O34 2.417(16) . ?
W7A O28 1.854(17) . ?
W4 O4 1.752(12) . ?
W4 O14 2.026(12) . ?
W4 O33 2.260(12) . ?
W4 O22 2.063(13) . ?
W4 O12 1.896(13) . ?
W4 O13 1.746(13) . ?
W4 K1 3.738(6) 1_455 ?
W8 O32 2.358(14) . ?
W8 O20 1.840(14) . ?
W8 O21 1.970(14) . ?
W8 O26 1.978(15) . ?
W8 O25 1.848(16) . ?
W8 O29 1.695(14) . ?
W8A W3 3.235(14) . ?
W8A O32 2.247(18) . ?
W8A O20 1.987(18) . ?
W8A O21 1.734(18) . ?
W8A O26 1.812(19) . ?
W8A O25 2.04(2) . ?
W8A O29 1.820(19) . ?
W9 O27 1.918(12) . ?
W9 O23 1.971(11) . ?
W9 O33 2.360(11) . ?
W9 O22 1.886(13) . ?
W9 O26 1.903(13) . ?
W9 O30 1.731(12) . ?
W3 O3 1.767(11) . ?
W3 O32 2.264(12) . ?
W3 O21 2.053(11) . ?
W3 O10 1.962(13) . ?
W3 O12 1.940(13) . ?
W3 O11 1.703(17) . ?
W3 W12 3.12(3) . ?
Ge1 O32 1.778(12) . ?
Ge1 O33 1.740(12) . ?
Ge1 O34 1.738(12) . ?
Ge1 O31 1.744(11) . ?
Zn3 O38 2.039(11) . ?
Zn3 O35 2.093(13) . ?
Zn3 O37 2.107(13) . ?
Zn3 O36 2.170(13) . ?
Zn3 O39 2.096(13) . ?
Zn3 O40 2.097(14) . ?
O5 Zn1 2.102(10) . ?
O3 Zn2 2.049(11) . ?
O51 Zn1 2.063(12) . ?
O51 K1 3.080(18) 1_455 ?
O4 Zn1 2.045(14) . ?
O4 K1 2.983(13) 1_455 ?
O32 W12 2.17(2) . ?
O1 Zn2 2.107(11) 2_666 ?
O1 Zn1 2.114(11) 2_666 ?
O1 W10 1.88(3) . ?
O19 K1 2.867(14) . ?
O19 W10 1.90(3) . ?
O8 K1 2.858(13) . ?
O8 W10 1.75(3) . ?
O8 W12 2.11(3) . ?
O20 K1 3.207(15) . ?
O20 W12 2.03(2) . ?
O18 K2 2.757(13) 2_766 ?
O18 W10 2.07(3) . ?
O7 K2 2.869(14) 2_766 ?
O7 K1 3.217(13) 2_766 ?
O7 W10 1.90(3) . ?
O10 W12 1.69(3) . ?
O38 N1 1.312(17) . ?
O6 Zn2 2.045(11) 2_666 ?
O13 K1 2.989(15) 1_455 ?
O25 K1 3.276(14) . ?
O9 K2 2.621(15) . ?
O9 W12 1.87(3) . ?
O34 W10 2.15(2) . ?
N1 C5 1.38(2) . ?
N1 C1 1.35(2) . ?
O47 N5 1.35(3) . ?
O44 N2 1.33(2) . ?
O46 N4 1.294(16) . ?
C2 H2 0.9300 . ?
C2 C3 1.40(2) . ?
C2 C1 1.37(2) . ?
C5 H5 0.9300 . ?
C5 C4 1.35(2) . ?
O45 N3 1.323(18) . ?
N2 C9 1.36(2) . ?
N2 C8 1.34(2) . ?
C10 H10 0.9300 . ?
C10 C9 1.30(3) . ?
C10 C6 1.45(2) . ?
C3 C6 1.46(2) . ?
C3 C4 1.39(2) . ?
C1 H1 0.9300 . ?
C9 H9 0.9300 . ?
N5 C25 1.39(3) . ?
N5 C21 1.41(3) . ?
C13 C12 1.3900 . ?
C13 C14 1.3900 . ?
C13 C16 1.483(12) . ?
C12 H12 0.9300 . ?
C12 C11 1.3900 . ?
C11 N3 1.3900 . ?
N3 C15 1.3900 . ?
C15 H15 0.9300 . ?
C15 C14 1.3900 . ?
C14 H14 0.9300 . ?
C16 C20 1.3900 . ?
C16 C17 1.3900 . ?
C20 H20 0.9300 . ?
C20 C19 1.3900 . ?
C19 H19 0.9300 . ?
C19 N4 1.3900 . ?
N4 C18 1.3900 . ?
C18 H18 0.9300 . ?
C18 C17 1.3900 . ?
C17 H17 0.9300 . ?
C6 C7 1.39(2) . ?
C8 H8 0.9300 . ?
C8 C7 1.36(3) . ?
C4 H4 0.9300 . ?
C7 H7 0.9300 . ?
C25 H25 0.9300 . ?
C25 C24 1.31(3) . ?
C24 H24 0.9300 . ?
C24 C23 1.43(3) . ?
C22 H22 0.9300 . ?
C22 C23 1.42(3) . ?
C22 C21 1.34(4) . ?
C23 C23 1.42(5) 2_677 ?
C21 H21 0.9300 . ?
O49 K2 2.748(17) . ?
O49 K1 2.853(17) . ?
O48 K2 2.727(19) . ?
O50 K2 2.900(19) 2_666 ?
O52 H52A 1.1034 . ?
O52 H52B 1.1054 . ?
O52 K2 2.66(2) 2_776 ?
Zn2 Zn1 3.148(3) . ?
Zn2 O2 2.162(11) . ?
Zn2 O31 2.093(11) . ?
Zn2 O31 2.138(12) 2_666 ?
Zn1 O2 2.148(12) 2_666 ?
Zn1 O31 2.103(11) . ?
Zn1 K1 4.098(8) 1_455 ?
O2 W12 1.77(2) . ?
O35 H35A 0.8731 . ?
O35 H35B 0.8713 . ?
O37 H37A 0.8787 . ?
O37 H37B 0.8791 . ?
O36 H36A 0.8969 . ?
O36 H36B 0.9002 . ?
O39 H39A 0.9155 . ?
O39 H39B 0.9202 . ?
O40 H40A 0.8587 . ?
O40 H40B 0.8581 . ?
O43 H43A 0.9300 . ?
O43 H43B 0.9300 . ?
O43 Zn4 2.05(2) . ?
O41 H41A 1.1551 . ?
O41 H41B 1.1571 . ?
O41 Zn4 2.13(2) . ?
Zn4 O42 2.02(3) 2_567 ?
Zn4 O42 2.02(3) . ?
O42 H42A 1.0378 . ?
O42 H42B 1.0288 . ?
K2 K1 4.170(9) . ?
K2 W10 3.89(3) 2_766 ?
K1 O54 3.37(3) 1_655 ?
K1 W10 3.60(3) . ?
O53 H53A 0.8497 . ?
O53 H53B 0.8491 . ?
O54 H54A 0.9688 . ?
O54 H54B 0.9711 . ?
O55 H55A 0.8499 . ?
O55 H55B 0.8505 . ?

loop_
_geom_torsion_atom_site_label_1
_geom_torsion_atom_site_label_2
_geom_torsion_atom_site_label_3
_geom_torsion_atom_site_label_4
_geom_torsion
_geom_torsion_site_symmetry_1
_geom_torsion_site_symmetry_2
_geom_torsion_site_symmetry_3
_geom_torsion_site_symmetry_4
_geom_torsion_publ_flag
W7A W9 O22 W4 28.8(15) . . . . ?
W8A W3 O3 Zn2 -27.6(12) . . . . ?
W9 W7A O25 W8A -9.5(12) . . . . ?
W9 W7A O25 K1 -176.7(4) . . . . ?
W3 W8A O21 W8 -110(6) . . . . ?
W3 W8A O26 W8 157(5) . . . . ?
W3 W8A O26 W9 95(2) . . . . ?
W3 W8A O29 W8 -133(5) . . . . ?
W3 O10 W12 O32 -9.6(9) . . . . ?
W3 O10 W12 O8 -28(5) . . . . ?
W3 O10 W12 O20 -84.2(10) . . . . ?
W3 O10 W12 O9 -177.9(7) . . . . ?
W3 O10 W12 O2 81.4(11) . . . . ?
Zn3 O38 N1 C5 71.6(19) . . . . ?
Zn3 O38 N1 C1 -107.6(15) . . . . ?
O5 W5 O23 W9 18.6(17) . . . . ?
O5 W5 O14 W4 -81.6(7) . . . . ?
O27 W7 O24 W6 86.0(7) . . . . ?
O27 W7 O19 K1 98.7(13) . . . . ?
O27 W7 O19 W10 -12(2) . . . . ?
O27 W7A O25 W8A -13.9(16) . . . . ?
O27 W7A O25 K1 178.9(7) . . . . ?
O27 W9 O22 W4 0(2) . . . . ?
O24 W6 O16 W5 131.7(16) . . . . ?
O24 W6 O6 Zn2 36(2) . . . 2_666 ?
O24 W7 O19 K1 -171.9(5) . . . . ?
O24 W7 O19 W10 77.0(12) . . . . ?
O24 W7A O27 W9 -144.4(12) . . . . ?
O24 W7A O25 W8A 117.8(16) . . . . ?
O24 W7A O25 K1 -49.4(18) . . . . ?
O23 W5 O14 W4 76.7(7) . . . . ?
O23 W9 O22 W4 -76.1(8) . . . . ?
O16 W6 O6 Zn2 118.4(10) . . . 2_666 ?
O16 W5 O23 W9 88.5(7) . . . . ?
O16 W5 O14 W4 -14.6(17) . . . . ?
O4 W4 O12 W3 -17.5(14) . . . . ?
O4 W4 O13 K1 9.3(7) . . . 1_455 ?
O32 W2 O9 K2 92(3) . . . . ?
O32 W2 O2 Zn2 28.3(9) . . . . ?
O32 W2 O2 Zn1 -123.8(7) . . . 2_666 ?
O32 W8 O20 W8A 50(5) . . . . ?
O32 W8 O20 K1 -110.5(6) . . . . ?
O32 W8 O20 W12 4.8(10) . . . . ?
O32 W8 O25 W7 -59.9(17) . . . . ?
O32 W8 O25 W8A -52(5) . . . . ?
O32 W8 O25 K1 97.9(5) . . . . ?
O32 W8 O29 W8A 60(5) . . . . ?
O32 W8A O21 W8 -106(6) . . . . ?
O32 W8A O21 W3 4.0(7) . . . . ?
O32 W8A O26 W8 112(5) . . . . ?
O32 W8A O26 W9 51(2) . . . . ?
O32 W8A O29 W8 -42(4) . . . . ?
O32 W3 O3 Zn2 -25.7(9) . . . . ?
O32 Ge1 O33 W5 -175.3(6) . . . . ?
O32 Ge1 O33 W4 64.5(7) . . . . ?
O32 Ge1 O33 W9 -55.9(8) . . . . ?
O32 Ge1 O34 W6 177.1(6) . . . . ?
O32 Ge1 O34 W1 -64.0(9) . . . . ?
O32 Ge1 O34 W7 56.2(8) . . . . ?
O32 Ge1 O34 W7A 60.5(7) . . . . ?
O32 Ge1 O34 W10 -56.9(12) . . . . ?
O32 Ge1 O31 Zn2 -1.9(8) . . . . ?
O32 Ge1 O31 Zn2 122.5(6) . . . 2_666 ?
O32 Ge1 O31 Zn1 -120.7(6) . . . . ?
O1 W1 O7 K2 -96.6(6) . . . 2_766 ?
O1 W1 O7 K1 -0.6(11) . . . 2_766 ?
O19 W1 O1 Zn2 -52(2) . . . 2_666 ?
O19 W1 O1 Zn1 117.3(16) . . . 2_666 ?
O19 W1 O7 K2 85.6(6) . . . 2_766 ?
O19 W1 O7 K1 -178.5(7) . . . 2_766 ?
O19 W7 O24 W6 -71.9(7) . . . . ?
O19 W7A O27 W9 -96(3) . . . . ?
O19 W7A O25 W8A 145.3(11) . . . . ?
O19 W7A O25 K1 -21.9(6) . . . . ?
O14 W5 O23 W9 -69.0(7) . . . . ?
O14 W4 O4 Zn1 -42.7(10) . . . . ?
O14 W4 O4 K1 89.2(5) . . . 1_455 ?
O14 W4 O12 W3 81.3(18) . . . . ?
O14 W4 O13 K1 -82.2(5) . . . 1_455 ?
O8 W1 O1 Zn2 -124.5(9) . . . 2_666 ?
O8 W1 O1 Zn1 44.9(8) . . . 2_666 ?
O8 W1 O7 K2 170.8(5) . . . 2_766 ?
O8 W1 O7 K1 -93.2(8) . . . 2_766 ?
O8 W2 O9 K2 -28.2(15) . . . . ?
O8 W2 O2 Zn2 113.5(9) . . . . ?
O8 W2 O2 Zn1 -38.7(8) . . . 2_666 ?
O20 W2 O9 K2 58.8(15) . . . . ?
O20 W2 O2 Zn2 30(2) . . . . ?
O20 W2 O2 Zn1 -122.6(16) . . . 2_666 ?
O20 W8 O25 W7 -133.7(17) . . . . ?
O20 W8 O25 W8A -126(5) . . . . ?
O20 W8 O25 K1 24.1(6) . . . . ?
O20 W8 O29 W8A 124(5) . . . . ?
O20 W8A O21 W8 -33(6) . . . . ?
O20 W8A O21 W3 77.3(9) . . . . ?
O20 W8A O26 W8 75(5) . . . . ?
O20 W8A O26 W9 14(5) . . . . ?
O20 W8A O29 W8 -49(4) . . . . ?
O18 W6 O16 W5 64(2) . . . . ?
O18 W6 O6 Zn2 -39.1(10) . . . 2_666 ?
O18 W1 O1 Zn2 33.2(10) . . . 2_666 ?
O18 W1 O1 Zn1 -157.4(8) . . . 2_666 ?
O18 W1 O7 K2 0.9(6) . . . 2_766 ?
O18 W1 O7 K1 96.8(8) . . . 2_766 ?
O7 W1 O1 Zn2 133.3(9) . . . 2_666 ?
O7 W1 O1 Zn1 -57.3(10) . . . 2_666 ?
O33 W5 O23 W9 3.9(6) . . . . ?
O33 W5 O14 W4 1.8(6) . . . . ?
O33 W4 O4 Zn1 29.4(10) . . . . ?
O33 W4 O4 K1 161.3(5) . . . 1_455 ?
O33 W4 O12 W3 70.2(13) . . . . ?
O33 W4 O13 K1 -129(2) . . . 1_455 ?
O33 W9 O22 W4 -3.2(6) . . . . ?
O33 Ge1 O32 W2 177.9(6) . . . . ?
O33 Ge1 O32 W8 60.4(8) . . . . ?
O33 Ge1 O32 W8A 52.3(9) . . . . ?
O33 Ge1 O32 W3 -64.7(7) . . . . ?
O33 Ge1 O32 W12 -176.9(9) . . . . ?
O33 Ge1 O34 W6 62.0(8) . . . . ?
O33 Ge1 O34 W1 -179.1(7) . . . . ?
O33 Ge1 O34 W7 -58.8(8) . . . . ?
O33 Ge1 O34 W7A -54.6(7) . . . . ?
O33 Ge1 O34 W10 -172.0(10) . . . . ?
O33 Ge1 O31 Zn2 118.1(6) . . . . ?
O33 Ge1 O31 Zn2 -117.5(6) . . . 2_666 ?
O33 Ge1 O31 Zn1 -0.6(8) . . . . ?
O21 W8 O20 W8A -21(5) . . . . ?
O21 W8 O20 K1 178.4(5) . . . . ?
O21 W8 O20 W12 -66.3(11) . . . . ?
O21 W8 O25 W7 -42(3) . . . . ?
O21 W8 O25 W8A -34(4) . . . . ?
O21 W8 O25 K1 116.1(15) . . . . ?
O21 W8 O29 W8A 33(4) . . . . ?
O21 W8A O26 W8 -169(5) . . . . ?
O21 W8A O26 W9 129.7(19) . . . . ?
O21 W8A O29 W8 -141(5) . . . . ?
O21 W3 O3 Zn2 -23(2) . . . . ?
O10 W2 O9 K2 144.3(13) . . . . ?
O10 W2 O2 Zn2 -43.3(9) . . . . ?
O10 W2 O2 Zn1 164.5(7) . . . 2_666 ?
O10 W3 O3 Zn2 46.8(9) . . . . ?
O22 W4 O4 Zn1 23(2) . . . . ?
O22 W4 O4 K1 155.0(15) . . . 1_455 ?
O22 W4 O12 W3 143.6(14) . . . . ?
O22 W4 O13 K1 -165.7(5) . . . 1_455 ?
O38 N1 C5 C4 179.9(16) . . . . ?
O38 N1 C1 C2 -177.9(15) . . . . ?
O17 W6 O16 W5 -131.9(15) . . . . ?
O17 W6 O6 Zn2 -139.4(10) . . . 2_666 ?
O6 W6 O16 W5 -26.7(16) . . . . ?
O12 W4 O4 Zn1 114.1(10) . . . . ?
O12 W4 O4 K1 -114.0(5) . . . 1_455 ?
O12 W4 O13 K1 106.8(5) . . . 1_455 ?
O12 W3 O3 Zn2 -109.5(9) . . . . ?
O26 W8 O20 W8A 53(4) . . . . ?
O26 W8 O20 K1 -107.8(18) . . . . ?
O26 W8 O20 W12 8(2) . . . . ?
O26 W8 O25 W7 23.7(18) . . . . ?
O26 W8 O25 W8A 31(5) . . . . ?
O26 W8 O25 K1 -178.6(5) . . . . ?
O26 W8 O29 W8A -53(4) . . . . ?
O26 W8A O21 W8 165(7) . . . . ?
O26 W8A O21 W3 -85.1(9) . . . . ?
O26 W8A O29 W8 119(5) . . . . ?
O26 W9 O22 W4 82.2(8) . . . . ?
O13 W4 O4 Zn1 -141.2(10) . . . . ?
O13 W4 O4 K1 -9.3(7) . . . 1_455 ?
O13 W4 O12 W3 -121.4(13) . . . . ?
O15 W5 O23 W9 -170.4(7) . . . . ?
O15 W5 O14 W4 176.3(6) . . . . ?
O25 W7 O24 W6 14.8(18) . . . . ?
O25 W7 O19 K1 30.1(5) . . . . ?
O25 W7 O19 W10 -81.1(12) . . . . ?
O25 W7A O27 W9 13.1(17) . . . . ?
O25 W8 O20 W8A 135(5) . . . . ?
O25 W8 O20 K1 -25.0(6) . . . . ?
O25 W8 O20 W12 90.3(11) . . . . ?
O25 W8 O29 W8A -142(5) . . . . ?
O25 W8A O21 W8 -101(7) . . . . ?
O25 W8A O21 W3 9(4) . . . . ?
O25 W8A O26 W8 28(4) . . . . ?
O25 W8A O26 W9 -33(2) . . . . ?
O25 W8A O29 W8 33(4) . . . . ?
O30 W9 O22 W4 -175.3(7) . . . . ?
O9 W2 O2 Zn2 -144.7(8) . . . . ?
O9 W2 O2 Zn1 63.1(9) . . . 2_666 ?
O34 W6 O16 W5 58.2(15) . . . . ?
O34 W6 O6 Zn2 33.4(10) . . . 2_666 ?
O34 W1 O1 Zn2 -39.3(10) . . . 2_666 ?
O34 W1 O1 Zn1 130.1(8) . . . 2_666 ?
O34 W1 O7 K2 46(3) . . . 2_766 ?
O34 W1 O7 K1 142(3) . . . 2_766 ?
O34 W7 O24 W6 1.0(6) . . . . ?
O34 W7 O19 K1 115.8(6) . . . . ?
O34 W7 O19 W10 4.6(11) . . . . ?
O34 W7A O27 W9 -76.4(14) . . . . ?
O34 W7A O25 W8A 79.7(12) . . . . ?
O34 W7A O25 K1 -87.5(6) . . . . ?
O34 Ge1 O32 W2 63.1(7) . . . . ?
O34 Ge1 O32 W8 -54.4(8) . . . . ?
O34 Ge1 O32 W8A -62.5(9) . . . . ?
O34 Ge1 O32 W3 -179.4(6) . . . . ?
O34 Ge1 O32 W12 68.4(11) . . . . ?
O34 Ge1 O33 W5 -59.6(8) . . . . ?
O34 Ge1 O33 W4 -179.8(6) . . . . ?
O34 Ge1 O33 W9 59.9(8) . . . . ?
O34 Ge1 O31 Zn2 -122.7(6) . . . . ?
O34 Ge1 O31 Zn2 1.7(8) . . . 2_666 ?
O34 Ge1 O31 Zn1 118.5(6) . . . . ?
O29 W8 O20 W8A -121(5) . . . . ?
O29 W8 O20 K1 79.0(8) . . . . ?
O29 W8 O20 W12 -165.8(11) . . . . ?
O29 W8 O25 W7 123.8(17) . . . . ?
O29 W8 O25 W8A 132(5) . . . . ?
O29 W8 O25 K1 -78.4(7) . . . . ?
O29 W8A O21 W8 60(6) . . . . ?
O29 W8A O21 W3 170.1(7) . . . . ?
O29 W8A O26 W8 -63(4) . . . . ?
O29 W8A O26 W9 -124.4(19) . . . . ?
N1 C5 C4 C3 -2(3) . . . . ?
O28 W7 O24 W6 -173.4(7) . . . . ?
O28 W7 O19 K1 -70.4(7) . . . . ?
O28 W7 O19 W10 178.4(12) . . . . ?
O28 W7A O27 W9 128.0(12) . . . . ?
O28 W7A O25 W8A -136.1(11) . . . . ?
O28 W7A O25 K1 56.7(9) . . . . ?
O11 W3 O3 Zn2 148.9(9) . . . . ?
O47 N5 C25 C24 -175(2) . . . . ?
O47 N5 C21 C22 176.8(19) . . . . ?
O44 N2 C9 C10 176.5(18) . . . . ?
O44 N2 C8 C7 -177.2(18) . . . . ?
O46 N4 C18 C17 176.8(13) . . . . ?
C2 C3 C6 C10 165.1(16) . . . . ?
C2 C3 C6 C7 -16(3) . . . . ?
C2 C3 C4 C5 3(3) . . . . ?
C5 N1 C1 C2 3(2) . . . . ?
O45 N3 C15 C14 -172.5(17) . . . . ?
N2 C8 C7 C6 3(3) . . . . ?
C10 C6 C7 C8 -1(3) . . . . ?
C3 C2 C1 N1 -2(2) . . . . ?
C3 C6 C7 C8 -180.0(18) . . . . ?
C1 N1 C5 C4 -1(3) . . . . ?
C1 C2 C3 C6 179.8(15) . . . . ?
C1 C2 C3 C4 -1(2) . . . . ?
C9 N2 C8 C7 -5(3) . . . . ?
C9 C10 C6 C3 179.2(17) . . . . ?
C9 C10 C6 C7 0(2) . . . . ?
N5 C25 C24 C23 -2(3) . . . . ?
C13 C12 C11 N3 0.0 . . . . ?
C13 C16 C20 C19 178.5(12) . . . . ?
C13 C16 C17 C18 -178.5(12) . . . . ?
C12 C13 C14 C15 0.0 . . . . ?
C12 C13 C16 C20 164.2(8) . . . . ?
C12 C13 C16 C17 -17.3(14) . . . . ?
C12 C11 N3 O45 172.3(18) . . . . ?
C12 C11 N3 C15 0.0 . . . . ?
C11 N3 C15 C14 0.0 . . . . ?
N3 C15 C14 C13 0.0 . . . . ?
C14 C13 C12 C11 0.0 . . . . ?
C14 C13 C16 C20 -13.4(13) . . . . ?
C14 C13 C16 C17 165.1(8) . . . . ?
C16 C13 C12 C11 -177.6(13) . . . . ?
C16 C13 C14 C15 177.6(13) . . . . ?
C16 C20 C19 N4 0.0 . . . . ?
C20 C16 C17 C18 0.0 . . . . ?
C20 C19 N4 O46 -176.7(14) . . . . ?
C20 C19 N4 C18 0.0 . . . . ?
C19 N4 C18 C17 0.0 . . . . ?
N4 C18 C17 C16 0.0 . . . . ?
C17 C16 C20 C19 0.0 . . . . ?
C6 C10 C9 N2 -2(3) . . . . ?
C6 C3 C4 C5 -177.8(17) . . . . ?
C8 N2 C9 C10 4(3) . . . . ?
C4 C3 C6 C10 -14(3) . . . . ?
C4 C3 C6 C7 164.9(18) . . . . ?
C25 N5 C21 C22 -2(3) . . . . ?
C25 C24 C23 C22 -2(3) . . . . ?
C25 C24 C23 C23 -179(2) . . . 2_677 ?
C23 C22 C21 N5 -1(3) . . . . ?
C21 N5 C25 C24 3(3) . . . . ?
C21 C22 C23 C24 3(3) . . . . ?
C21 C22 C23 C23 -179(2) . . . 2_677 ?
Zn2 O1 W10 W7 -22(3) 2_666 . . . ?
Zn2 O1 W10 O19 -1(8) 2_666 . . . ?
Zn2 O1 W10 O8 -121.1(12) 2_666 . . . ?
Zn2 O1 W10 O18 48.0(16) 2_666 . . . ?
Zn2 O1 W10 O7 135.2(10) 2_666 . . . ?
Zn2 O1 W10 O34 -25.5(17) 2_666 . . . ?
Zn2 O1 W10 K2 90.4(12) 2_666 . . 2_766 ?
Zn2 O1 W10 K1 -144.7(11) 2_666 . . . ?
Zn2 O2 W12 W3 -10.0(11) . . . . ?
Zn2 O2 W12 O32 36.5(13) . . . . ?
Zn2 O2 W12 O8 121.0(10) . . . . ?
Zn2 O2 W12 O20 79(6) . . . . ?
Zn2 O2 W12 O10 -43.7(14) . . . . ?
Zn2 O2 W12 O9 -150.0(9) . . . . ?
Zn1 O1 W10 W7 132.3(12) 2_666 . . . ?
Zn1 O1 W10 O19 154(6) 2_666 . . . ?
Zn1 O1 W10 O8 33.6(15) 2_666 . . . ?
Zn1 O1 W10 O18 -157.3(8) 2_666 . . . ?
Zn1 O1 W10 O7 -70.2(15) 2_666 . . . ?
Zn1 O1 W10 O34 129.2(9) 2_666 . . . ?
Zn1 O1 W10 K2 -115.0(9) 2_666 . . 2_766 ?
Zn1 O1 W10 K1 10(2) 2_666 . . . ?
Zn1 O2 W12 W3 -164.5(8) 2_666 . . . ?
Zn1 O2 W12 O32 -117.9(11) 2_666 . . . ?
Zn1 O2 W12 O8 -33.4(13) 2_666 . . . ?
Zn1 O2 W12 O20 -76(6) 2_666 . . . ?
Zn1 O2 W12 O10 161.9(9) 2_666 . . . ?
Zn1 O2 W12 O9 55.5(15) 2_666 . . . ?
O2 W2 O9 K2 -123.3(13) . . . . ?
O31 Ge1 O32 W2 -59.4(8) . . . . ?
O31 Ge1 O32 W8 -176.9(6) . . . . ?
O31 Ge1 O32 W8A 175.0(7) . . . . ?
O31 Ge1 O32 W3 58.0(7) . . . . ?
O31 Ge1 O32 W12 -54.2(11) . . . . ?
O31 Ge1 O33 W5 62.2(8) . . . . ?
O31 Ge1 O33 W4 -58.0(8) . . . . ?
O31 Ge1 O33 W9 -178.4(6) . . . . ?
O31 Ge1 O34 W6 -60.2(8) . . . . ?
O31 Ge1 O34 W1 58.7(9) . . . . ?
O31 Ge1 O34 W7 179.0(6) . . . . ?
O31 Ge1 O34 W7A -176.8(6) . . . . ?
O31 Ge1 O34 W10 65.8(12) . . . . ?
K2 W1 O1 Zn2 81.1(9) 2_766 . . 2_666 ?
K2 W1 O1 Zn1 -109.5(7) 2_766 . . 2_666 ?
K2 W1 O7 K1 96.0(9) 2_766 . . 2_766 ?
K2 O9 W12 W3 134.2(18) . . . . ?
K2 O9 W12 O32 25(8) . . . . ?
K2 O9 W12 O8 -36(2) . . . . ?
K2 O9 W12 O20 45(3) . . . . ?
K2 O9 W12 O10 135.9(19) . . . . ?
K2 O9 W12 O2 -122.6(19) . . . . ?
K1 W1 O1 Zn2 -140.1(7) . . . 2_666 ?
K1 W1 O1 Zn1 29.3(11) . . . 2_666 ?
K1 W1 O7 K2 129.5(4) . . . 2_766 ?
K1 W1 O7 K1 -134.5(8) . . . 2_766 ?
K1 W2 O9 K2 8.4(13) . . . . ?
K1 W2 O2 Zn2 128.3(7) . . . . ?
K1 W2 O2 Zn1 -23.9(10) . . . 2_666 ?
K1 W7 O24 W6 -78.9(7) . . . . ?
K1 W7 O19 W10 -111.2(13) . . . . ?
K1 W4 O4 Zn1 -131.9(12) 1_455 . . . ?
K1 W4 O12 W3 -67.6(14) 1_455 . . . ?
K1 O8 W10 W7 63.6(6) . . . . ?
K1 O8 W10 O1 -161.1(8) . . . . ?
K1 O8 W10 O19 32.3(10) . . . . ?
K1 O8 W10 O18 111(8) . . . . ?
K1 O8 W10 O7 -66.6(12) . . . . ?
K1 O8 W10 O34 111.3(8) . . . . ?
K1 O8 W10 K2 -59(2) . . . 2_766 ?
W10 W7 O24 W6 -40.7(7) . . . . ?
W10 W7 O19 K1 111.2(13) . . . . ?
W12 W3 O3 Zn2 18.3(9) . . . . ?
W12 O8 W10 W7 -95(2) . . . . ?
W12 O8 W10 O1 40(2) . . . . ?
W12 O8 W10 O19 -126.7(18) . . . . ?
W12 O8 W10 O18 -48(9) . . . . ?
W12 O8 W10 O7 134.4(17) . . . . ?
W12 O8 W10 O34 -48(2) . . . . ?
W12 O8 W10 K2 141.6(16) . . . 2_766 ?
W12 O8 W10 K1 -159(2) . . . . ?

loop_
_smtbx_masks_void_nr
_smtbx_masks_void_average_x
_smtbx_masks_void_average_y
_smtbx_masks_void_average_z
_smtbx_masks_void_volume
_smtbx_masks_void_count_electrons
_smtbx_masks_void_content
1 0.500 0.500 0.000 69.7 24.9 ?
